data_7017249
loop_
_publ_author_name
'McIntosh, Ruaraidh D.'
'Taylor, Stephanie M.'
'Sanz, Sergio'
'Beavers, Christine M.'
'Teat, Simon J.'
'Brechin, Euan K.'
'Dalgarno, Scott J.'

_publ_section_title
;
 p-tert-Butylcalix[8]arene: A support for sodium and sodium-manganese
 clusters that exhibit interesting self-assembly properties.
;
_journal_issue 45
_journal_name_full 'Dalton transactions (Cambridge, England : 2003)'
_journal_page_first 12265
_journal_page_last 12270
_journal_paper_doi 10.1039/c1dt10821b
_journal_volume 40
_journal_year 2011
_chemical_formula_sum 'C208 H288 Mn2 N10 Na4 O32'
_chemical_formula_weight 3642.32
_chemical_name_common ST1238
_chemical_name_systematic
;
?
;
_space_group_IT_number 2
_symmetry_cell_setting triclinic
_symmetry_space_group_name_Hall '-P 1'
_symmetry_space_group_name_H-M 'P -1'
_atom_sites_solution_hydrogens geom
_atom_sites_solution_primary direct
_atom_sites_solution_secondary difmap
_audit_creation_method SHELXL-97
_cell_angle_alpha 76.313(2)
_cell_angle_beta 83.889(2)
_cell_angle_gamma 89.016(2)
_cell_formula_units_Z 2
_cell_length_a 21.3476(7)
_cell_length_b 21.9552(7)
_cell_length_c 25.7882(8)
_cell_measurement_temperature 100(2)
_cell_volume 11676.3(7)
_computing_cell_refinement 'SAINT (Bruker, 1998)'
_computing_data_collection 'Apex II'
_computing_data_reduction 'SAINT (Bruker, 1998)'
_computing_molecular_graphics 'XSeed (Barbour, 2001)'
_computing_publication_material 'local program'
_computing_structure_refinement 'SHELXL-97 (Sheldrick, 1997)'
_computing_structure_solution 'SHELXS-97 (Sheldrick, 1990)'
_diffrn_ambient_temperature 100(2)
_diffrn_measured_fraction_theta_full 0.994
_diffrn_measured_fraction_theta_max 0.994
_diffrn_measurement_device_type 'Bruker Apex II CCD Diffractometer'
_diffrn_measurement_method '\w rotation with narrow frames'
_diffrn_radiation_monochromator 'silicon 111'
_diffrn_radiation_source 'Advanced Light Source station 11.3.1'
_diffrn_radiation_type synchrotron
_diffrn_radiation_wavelength 0.77490
_diffrn_reflns_av_R_equivalents 0.0748
_diffrn_reflns_av_sigmaI/netI 0.0813
_diffrn_reflns_limit_h_max 22
_diffrn_reflns_limit_h_min -22
_diffrn_reflns_limit_k_max 23
_diffrn_reflns_limit_k_min -23
_diffrn_reflns_limit_l_max 27
_diffrn_reflns_limit_l_min -27
_diffrn_reflns_number 91123
_diffrn_reflns_theta_full 24.43
_diffrn_reflns_theta_max 24.43
_diffrn_reflns_theta_min 2.28
_exptl_absorpt_coefficient_mu 0.177
_exptl_absorpt_correction_T_max 0.9826
_exptl_absorpt_correction_T_min 0.9655
_exptl_absorpt_correction_type multi-scan
_exptl_absorpt_process_details Bruker-SADABS
_exptl_crystal_colour Red
_exptl_crystal_density_diffrn 1.036
_exptl_crystal_density_method 'not measured'
_exptl_crystal_description Block
_exptl_crystal_F_000 3912
_exptl_crystal_size_max 0.20
_exptl_crystal_size_mid 0.15
_exptl_crystal_size_min 0.10
_refine_diff_density_max 1.534
_refine_diff_density_min -0.774
_refine_diff_density_rms 0.105
_refine_ls_extinction_method none
_refine_ls_goodness_of_fit_ref 1.504
_refine_ls_hydrogen_treatment constr
_refine_ls_matrix_type full
_refine_ls_number_parameters 2385
_refine_ls_number_reflns 29577
_refine_ls_number_restraints 114
_refine_ls_restrained_S_all 1.510
_refine_ls_R_factor_all 0.1389
_refine_ls_R_factor_gt 0.0927
_refine_ls_shift/su_max 0.003
_refine_ls_shift/su_mean 0.000
_refine_ls_structure_factor_coef Fsqd
_refine_ls_weighting_details 'calc w=1/[\s^2^(Fo^2^)+(0.0426P)^2^+0.0000P] where P=(Fo^2^+2Fc^2^)/3'
_refine_ls_weighting_scheme calc
_refine_ls_wR_factor_gt 0.2341
_refine_ls_wR_factor_ref 0.2543
_reflns_number_gt 19156
_reflns_number_total 29577
_reflns_threshold_expression >2sigma(I)
_cod_data_source_file c1dt10821b.txt
_cod_data_source_block 3
_cod_original_cell_volume 11676.3(6)
_cod_original_sg_symbol_H-M P-1
_cod_database_code 7017249

loop_
_symmetry_equiv_pos_as_xyz
'x, y, z'
'-x, -y, -z'

loop_
_atom_site_label
_atom_site_type_symbol
_atom_site_fract_x
_atom_site_fract_y
_atom_site_fract_z
_atom_site_U_iso_or_equiv
_atom_site_adp_type
_atom_site_occupancy
_atom_site_symmetry_multiplicity
_atom_site_calc_flag
_atom_site_refinement_flags
_atom_site_disorder_assembly
_atom_site_disorder_group
Mn1 Mn -0.01655(4) -0.11962(4) 0.18731(4) 0.0248(2) Uani 1 1 d . . .
Na2 Na 0.09035(11) 0.00330(10) 0.16058(9) 0.0300(6) Uani 1 1 d . . .
O1 O -0.0274(2) 0.20018(17) 0.12348(17) 0.0313(10) Uani 1 1 d . . .
H1O H -0.0589 0.1762 0.1334 0.038 Uiso 1 1 calc R . .
N1 N -0.2730(3) -0.0074(3) 0.2896(2) 0.0403(14) Uani 1 1 d . . .
C1 C -0.0166(3) 0.3088(3) 0.0782(2) 0.0260(14) Uani 1 1 d . . .
Mn2 Mn 0.00029(4) 0.12764(4) 0.31420(4) 0.0254(2) Uani 1 1 d . . .
O2 O -0.11808(19) 0.12028(18) 0.14119(16) 0.0287(10) Uani 1 1 d . . .
N2 N 0.0244(3) 0.3138(2) 0.2201(2) 0.0346(13) Uani 1 1 d . . .
C2 C -0.0376(3) 0.3697(3) 0.0732(3) 0.0303(15) Uani 1 1 d . . .
H2 H -0.0168 0.4021 0.0461 0.036 Uiso 1 1 calc R . .
O3 O -0.15321(19) -0.02582(18) 0.16057(16) 0.0284(10) Uani 1 1 d . . .
H3O H -0.1339 -0.0589 0.1582 0.034 Uiso 1 1 calc R . .
N3 N 0.2791(2) -0.0082(3) 0.2072(2) 0.0390(14) Uani 1 1 d . . .
C3 C -0.0878(3) 0.3852(3) 0.1062(2) 0.0281(15) Uani 1 1 d . . .
O4 O -0.09400(18) -0.12915(17) 0.16056(15) 0.0259(9) Uani 1 1 d . . .
N4 N 0.0159(3) -0.3064(2) 0.2735(2) 0.0311(12) Uani 1 1 d . . .
C4 C -0.1160(3) 0.3362(3) 0.1460(2) 0.0276(15) Uani 1 1 d . . .
H4 H -0.1498 0.3456 0.1699 0.033 Uiso 1 1 calc R . .
O5 O 0.03971(18) -0.14737(17) 0.13508(15) 0.0251(9) Uani 1 1 d . . .
N5 N -0.0373(2) 0.0404(2) 0.05062(18) 0.0256(12) Uani 1 1 d . . .
C5 C -0.0968(3) 0.2740(3) 0.1525(2) 0.0258(14) Uani 1 1 d . . .
O6 O 0.13311(19) -0.06887(17) 0.11135(16) 0.0266(10) Uani 1 1 d . . .
H6O H 0.1049 -0.0967 0.1202 0.032 Uiso 1 1 calc R . .
N6 N 0.0509(2) -0.0252(2) 0.44597(19) 0.0274(12) Uani 1 1 d . . .
C6 C -0.0463(3) 0.2608(3) 0.1178(2) 0.0280(15) Uani 1 1 d . . .
O7 O 0.14745(19) 0.07953(17) 0.09737(15) 0.0268(10) Uani 1 1 d . . .
H7O H 0.1292 0.1135 0.0983 0.032 Uiso 1 1 calc R . .
N7 N -0.2128(2) -0.1741(2) 0.0421(2) 0.0347(13) Uani 1 1 d . . .
C7 C -0.1305(3) 0.2228(3) 0.1953(2) 0.0255(14) Uani 1 1 d . . .
H7A H -0.1461 0.2400 0.2264 0.031 Uiso 1 1 calc R . .
H7B H -0.1002 0.1891 0.2076 0.031 Uiso 1 1 calc R . .
O8 O 0.08414(19) 0.17959(18) 0.10388(16) 0.0286(10) Uani 1 1 d . . .
H8O H 0.0459 0.1886 0.1087 0.034 Uiso 1 1 calc R . .
N8 N -0.1887(3) 0.2680(3) 0.0017(2) 0.0467(15) Uani 1 1 d U . .
C8 C -0.1855(3) 0.1951(3) 0.1756(2) 0.0280(15) Uani 1 1 d . . .
O9 O 0.06548(19) 0.15722(17) 0.34677(15) 0.0250(9) Uani 1 1 d . . .
N9 N 0.1551(3) 0.2219(3) 0.4669(3) 0.064(2) Uani 1 1 d . . .
C9 C -0.2455(3) 0.2182(3) 0.1831(2) 0.0283(15) Uani 1 1 d . . .
H9 H -0.2512 0.2501 0.2025 0.034 Uiso 1 1 calc R . .
O10 O 0.15411(19) 0.07774(17) 0.34096(16) 0.0281(10) Uani 1 1 d . . .
H10O H 0.1260 0.1047 0.3427 0.034 Uiso 1 1 calc R . .
N10 N -0.2522(3) 0.2073(3) 0.5064(2) 0.0492(16) Uani 1 1 d . . .
C10 C -0.2974(3) 0.1980(3) 0.1644(3) 0.0299(15) Uani 1 1 d . A .
O11 O 0.16214(19) -0.07004(18) 0.35451(16) 0.0315(10) Uani 1 1 d . . .
C11 C -0.2861(3) 0.1509(3) 0.1357(2) 0.0307(15) Uani 1 1 d . . .
H11 H -0.3203 0.1362 0.1210 0.037 Uiso 1 1 calc R . .
O12 O 0.1007(2) -0.17319(18) 0.36720(17) 0.0327(10) Uani 1 1 d . . .
H12O H 0.1243 -0.1422 0.3648 0.039 Uiso 1 1 calc R . .
C12 C -0.2266(3) 0.1250(3) 0.1281(2) 0.0278(15) Uani 1 1 d . . .
O13 O -0.0139(2) -0.19117(18) 0.38103(17) 0.0342(10) Uani 1 1 d . . .
H13O H 0.0253 -0.1892 0.3817 0.041 Uiso 1 1 calc R . .
C13 C -0.1770(3) 0.1464(3) 0.1482(2) 0.0268(15) Uani 1 1 d . . .
O14 O -0.1074(2) -0.11362(18) 0.39034(16) 0.0315(10) Uani 1 1 d . . .
H14O H -0.0789 -0.1404 0.3901 0.038 Uiso 1 1 calc R . .
C14 C -0.2190(3) 0.0721(3) 0.0976(2) 0.0281(15) Uani 1 1 d . . .
H14A H -0.2372 0.0859 0.0631 0.034 Uiso 1 1 calc R . .
H14B H -0.1735 0.0646 0.0895 0.034 Uiso 1 1 calc R . .
O15 O -0.13326(19) 0.03311(18) 0.39009(16) 0.0281(10) Uani 1 1 d . . .
H15O H -0.1153 0.0681 0.3781 0.034 Uiso 1 1 calc R . .
C15 C -0.2505(3) 0.0111(3) 0.1290(2) 0.0246(14) Uani 1 1 d . . .
O16 O -0.06763(18) 0.13524(17) 0.36605(15) 0.0256(9) Uani 1 1 d . . .
C16 C -0.3131(3) -0.0006(3) 0.1268(2) 0.0261(14) Uani 1 1 d . . .
H16 H -0.3364 0.0303 0.1044 0.031 Uiso 1 1 calc R . .
O17 O 0.05724(18) 0.10316(17) 0.25781(16) 0.0259(9) Uani 1 1 d . . .
C17 C -0.3443(3) -0.0553(3) 0.1558(2) 0.0275(15) Uani 1 1 d . . .
O18 O 0.01326(19) 0.06001(18) 0.19869(16) 0.0278(10) Uani 1 1 d . . .
C18 C -0.3093(3) -0.0994(3) 0.1886(2) 0.0252(14) Uani 1 1 d . . .
H18 H -0.3295 -0.1368 0.2094 0.030 Uiso 1 1 calc R . .
O19 O -0.04397(18) 0.08410(17) 0.26933(15) 0.0256(9) Uani 1 1 d . . .
C19 C -0.2457(3) -0.0904(3) 0.1919(2) 0.0228(14) Uani 1 1 d . . .
O20 O 0.04976(19) -0.09191(17) 0.22301(15) 0.0268(10) Uani 1 1 d . . .
C20 C -0.2164(3) -0.0351(3) 0.1607(2) 0.0235(14) Uani 1 1 d . . .
O21 O -0.04958(18) -0.07835(17) 0.24460(15) 0.0258(9) Uani 1 1 d . . .
C21 C -0.2092(3) -0.1402(3) 0.2286(2) 0.0273(14) Uani 1 1 d . . .
H21A H -0.1737 -0.1195 0.2397 0.033 Uiso 1 1 calc R . .
H21B H -0.2373 -0.1588 0.2614 0.033 Uiso 1 1 calc R . .
O22 O 0.02043(19) -0.05084(18) 0.29421(15) 0.0278(10) Uani 1 1 d . . .
C22 C -0.1836(3) -0.1920(3) 0.2034(2) 0.0253(14) Uani 1 1 d . . .
O23 O -0.1661(2) 0.0049(2) 0.27936(17) 0.0362(11) Uani 1 1 d . . .
C23 C -0.2164(3) -0.2483(3) 0.2126(3) 0.0297(15) Uani 1 1 d . . .
H23 H -0.2544 -0.2541 0.2361 0.036 Uiso 1 1 calc R . .
O24 O -0.01395(19) 0.21803(18) 0.26410(16) 0.0311(10) Uani 1 1 d . . .
C24 C -0.1954(3) -0.2969(3) 0.1884(3) 0.0332(16) Uani 1 1 d . . .
O25 O 0.1727(2) 0.00461(19) 0.21970(17) 0.0342(10) Uani 1 1 d . . .
C25 C -0.1414(3) -0.2854(3) 0.1523(3) 0.0312(15) Uani 1 1 d . . .
H25 H -0.1270 -0.3168 0.1341 0.037 Uiso 1 1 calc R . .
Na4 Na -0.07579(12) -0.01764(10) 0.33172(9) 0.0330(6) Uani 1 1 d . . .
O26 O -0.02218(19) -0.21107(18) 0.24112(16) 0.0309(10) Uani 1 1 d . . .
C26 C -0.1080(3) -0.2293(3) 0.1418(2) 0.0245(14) Uani 1 1 d . . .
O27 O -0.00986(19) -0.02459(18) 0.12756(15) 0.0282(10) Uani 1 1 d . . .
C27 C -0.1275(3) -0.1840(3) 0.1688(2) 0.0255(14) Uani 1 1 d . . .
O28 O 0.01679(19) 0.03310(18) 0.36900(16) 0.0279(10) Uani 1 1 d . . .
C28 C -0.0503(3) -0.2187(3) 0.0993(2) 0.0260(14) Uani 1 1 d . . .
H28A H -0.0597 -0.2370 0.0693 0.031 Uiso 1 1 calc R . .
H28B H -0.0442 -0.1730 0.0847 0.031 Uiso 1 1 calc R . .
O29 O -0.1337(2) -0.10388(19) 0.03753(17) 0.0402(11) Uani 1 1 d . . .
C29 C 0.0105(3) -0.2457(3) 0.1184(2) 0.0249(14) Uani 1 1 d . . .
O30 O -0.2696(3) 0.3155(4) -0.0422(3) 0.098(2) Uani 1 1 d U . .
C30 C 0.0273(3) -0.3069(3) 0.1169(2) 0.0265(14) Uani 1 1 d . . .
H30 H -0.0006 -0.3314 0.1036 0.032 Uiso 1 1 calc R . .
O31 O 0.0965(3) 0.1357(2) 0.46904(19) 0.0537(14) Uani 1 1 d . . .
C31 C 0.0828(3) -0.3333(3) 0.1339(2) 0.0262(14) Uani 1 1 d . . .
O32 O -0.3353(4) 0.2376(4) 0.4567(3) 0.115(3) Uani 1 1 d . . .
C32 C 0.1243(3) -0.2957(3) 0.1521(2) 0.0269(14) Uani 1 1 d . . .
H32 H 0.1629 -0.3129 0.1639 0.032 Uiso 1 1 calc R . .
C33 C 0.1102(3) -0.2340(3) 0.1533(2) 0.0233(14) Uani 1 1 d . . .
C34 C 0.0535(3) -0.2087(3) 0.1356(2) 0.0256(14) Uani 1 1 d . . .
C35 C 0.1558(3) -0.1951(3) 0.1733(2) 0.0283(15) Uani 1 1 d . . .
H35A H 0.1792 -0.2235 0.2002 0.034 Uiso 1 1 calc R . .
H35B H 0.1312 -0.1662 0.1917 0.034 Uiso 1 1 calc R . .
C36 C 0.2035(3) -0.1565(3) 0.1303(2) 0.0264(14) Uani 1 1 d . . .
C37 C 0.2628(3) -0.1812(3) 0.1189(3) 0.0319(16) Uani 1 1 d . . .
H37 H 0.2727 -0.2220 0.1384 0.038 Uiso 1 1 calc R . .
C38 C 0.3075(3) -0.1482(3) 0.0801(3) 0.0315(16) Uani 1 1 d . . .
C39 C 0.2925(3) -0.0880(3) 0.0538(3) 0.0316(15) Uani 1 1 d . . .
H39 H 0.3228 -0.0643 0.0274 0.038 Uiso 1 1 calc R . .
C40 C 0.2344(3) -0.0609(3) 0.0647(2) 0.0269(15) Uani 1 1 d . . .
C41 C 0.1895(3) -0.0958(3) 0.1020(2) 0.0244(14) Uani 1 1 d . . .
C42 C 0.2221(3) 0.0069(3) 0.0360(2) 0.0280(15) Uani 1 1 d . . .
H42A H 0.2408 0.0144 -0.0018 0.034 Uiso 1 1 calc R . .
H42B H 0.1761 0.0133 0.0360 0.034 Uiso 1 1 calc R . .
C43 C 0.2496(3) 0.0546(3) 0.0623(2) 0.0236(14) Uani 1 1 d . . .
C44 C 0.3139(3) 0.0653(3) 0.0555(2) 0.0290(15) Uani 1 1 d . . .
H44 H 0.3398 0.0427 0.0344 0.035 Uiso 1 1 calc R . .
C45 C 0.3429(3) 0.1082(3) 0.0784(2) 0.0299(15) Uani 1 1 d . . .
C46 C 0.3023(3) 0.1393(3) 0.1092(2) 0.0275(15) Uani 1 1 d . . .
H46 H 0.3200 0.1683 0.1258 0.033 Uiso 1 1 calc R . .
C47 C 0.2381(3) 0.1305(3) 0.1169(2) 0.0237(14) Uani 1 1 d . . .
C48 C 0.2110(3) 0.0885(3) 0.0923(2) 0.0243(14) Uani 1 1 d . . .
C49 C 0.1981(3) 0.1665(3) 0.1513(2) 0.0270(14) Uani 1 1 d . . .
H49A H 0.2228 0.1744 0.1795 0.032 Uiso 1 1 calc R . .
H49B H 0.1609 0.1407 0.1693 0.032 Uiso 1 1 calc R . .
C50 C 0.1763(3) 0.2284(3) 0.1188(2) 0.0253(14) Uani 1 1 d . . .
C51 C 0.2146(3) 0.2813(3) 0.1086(3) 0.0341(16) Uani 1 1 d . . .
H51 H 0.2532 0.2787 0.1243 0.041 Uiso 1 1 calc R . .
C52 C 0.1979(3) 0.3384(3) 0.0759(3) 0.0422(18) Uani 1 1 d . B .
C53 C 0.1412(3) 0.3401(3) 0.0543(3) 0.0345(16) Uani 1 1 d . . .
H53 H 0.1293 0.3784 0.0317 0.041 Uiso 1 1 calc R . .
C54 C 0.1012(3) 0.2897(3) 0.0637(2) 0.0261(14) Uani 1 1 d . . .
C55 C 0.1195(3) 0.2318(3) 0.0961(2) 0.0263(14) Uani 1 1 d . . .
C56 C 0.0396(3) 0.2952(3) 0.0405(2) 0.0308(15) Uani 1 1 d . . .
H56A H 0.0312 0.2556 0.0303 0.037 Uiso 1 1 calc R . .
H56B H 0.0431 0.3292 0.0073 0.037 Uiso 1 1 calc R . .
C57 C -0.1136(3) 0.4518(3) 0.1010(3) 0.0348(16) Uani 1 1 d . . .
C58 C -0.0763(4) 0.4990(3) 0.0566(3) 0.0485(19) Uani 1 1 d . . .
H58A H -0.0775 0.4870 0.0225 0.073 Uiso 1 1 calc R . .
H58B H -0.0326 0.4998 0.0647 0.073 Uiso 1 1 calc R . .
H58C H -0.0948 0.5406 0.0540 0.073 Uiso 1 1 calc R . .
Na1 Na -0.09268(11) 0.02867(10) 0.20319(9) 0.0316(6) Uani 1 1 d . . .
C59 C -0.1113(4) 0.4728(3) 0.1532(3) 0.050(2) Uani 1 1 d . . .
H59A H -0.1274 0.5156 0.1489 0.076 Uiso 1 1 calc R . .
H59B H -0.0677 0.4717 0.1620 0.076 Uiso 1 1 calc R . .
H59C H -0.1374 0.4445 0.1823 0.076 Uiso 1 1 calc R . .
C60 C -0.1821(3) 0.4524(3) 0.0889(3) 0.050(2) Uani 1 1 d . . .
H60A H -0.1840 0.4438 0.0535 0.075 Uiso 1 1 calc R . .
H60B H -0.2003 0.4937 0.0892 0.075 Uiso 1 1 calc R . .
H60C H -0.2061 0.4202 0.1163 0.075 Uiso 1 1 calc R . .
C61 C -0.3622(3) 0.2262(3) 0.1720(3) 0.0421(18) Uani 1 1 d D . .
C62A C -0.3566(6) 0.2977(5) 0.1434(6) 0.059(3) Uani 0.65 1 d PDU A 2
H62A H -0.3222 0.3167 0.1566 0.089 Uiso 0.65 1 calc PR A 2
H62B H -0.3963 0.3186 0.1512 0.089 Uiso 0.65 1 calc PR A 2
H62C H -0.3479 0.3025 0.1046 0.089 Uiso 0.65 1 calc PR A 2
C63A C -0.3788(5) 0.2257(6) 0.2329(4) 0.057(3) Uani 0.65 1 d PDU A 2
H63A H -0.3445 0.2456 0.2454 0.085 Uiso 0.65 1 calc PR A 2
H63B H -0.3843 0.1823 0.2539 0.085 Uiso 0.65 1 calc PR A 2
H63C H -0.4179 0.2488 0.2374 0.085 Uiso 0.65 1 calc PR A 2
C64A C -0.4142(5) 0.1943(6) 0.1536(6) 0.062(3) Uani 0.65 1 d PDU A 2
H64A H -0.4542 0.2153 0.1602 0.093 Uiso 0.65 1 calc PR A 2
H64B H -0.4172 0.1503 0.1735 0.093 Uiso 0.65 1 calc PR A 2
H64C H -0.4053 0.1965 0.1151 0.093 Uiso 0.65 1 calc PR A 2
C65 C -0.4145(3) -0.0650(3) 0.1509(3) 0.0335(16) Uani 1 1 d . . .
C66 C -0.4527(3) -0.0159(4) 0.1733(3) 0.049(2) Uani 1 1 d . . .
H66A H -0.4451 -0.0198 0.2107 0.074 Uiso 1 1 calc R . .
H66B H -0.4976 -0.0224 0.1714 0.074 Uiso 1 1 calc R . .
H66C H -0.4399 0.0261 0.1521 0.074 Uiso 1 1 calc R . .
C67 C -0.4379(4) -0.1302(4) 0.1810(4) 0.060(2) Uani 1 1 d . . .
H67A H -0.4138 -0.1618 0.1663 0.090 Uiso 1 1 calc R . .
H67B H -0.4827 -0.1344 0.1770 0.090 Uiso 1 1 calc R . .
H67C H -0.4323 -0.1365 0.2192 0.090 Uiso 1 1 calc R . .
C68 C -0.4235(3) -0.0571(3) 0.0908(3) 0.0444(18) Uani 1 1 d . . .
H68A H -0.4109 -0.0145 0.0709 0.067 Uiso 1 1 calc R . .
H68B H -0.4679 -0.0641 0.0873 0.067 Uiso 1 1 calc R . .
H68C H -0.3974 -0.0876 0.0763 0.067 Uiso 1 1 calc R . .
C69 C -0.2293(3) -0.3605(3) 0.2018(3) 0.0425(18) Uani 1 1 d . . .
C70 C -0.2932(5) -0.3607(4) 0.2339(5) 0.096(4) Uani 1 1 d . . .
H70A H -0.2877 -0.3524 0.2689 0.144 Uiso 1 1 calc R . .
H70B H -0.3135 -0.4017 0.2392 0.144 Uiso 1 1 calc R . .
H70C H -0.3196 -0.3281 0.2144 0.144 Uiso 1 1 calc R . .
C71 C -0.1867(5) -0.4092(3) 0.2337(3) 0.066(2) Uani 1 1 d . . .
H71A H -0.1842 -0.4009 0.2691 0.100 Uiso 1 1 calc R . .
H71B H -0.1444 -0.4067 0.2143 0.100 Uiso 1 1 calc R . .
H71C H -0.2043 -0.4513 0.2380 0.100 Uiso 1 1 calc R . .
C72 C -0.2385(4) -0.3816(3) 0.1500(3) 0.062(2) Uani 1 1 d . . .
H72A H -0.2543 -0.4248 0.1594 0.093 Uiso 1 1 calc R . .
H72B H -0.1981 -0.3792 0.1276 0.093 Uiso 1 1 calc R . .
H72C H -0.2689 -0.3541 0.1301 0.093 Uiso 1 1 calc R . .
C73 C 0.0978(3) -0.4019(3) 0.1321(3) 0.0329(16) Uani 1 1 d . . .
C74 C 0.0478(4) -0.4449(3) 0.1688(3) 0.0432(18) Uani 1 1 d . . .
H74A H 0.0492 -0.4416 0.2059 0.065 Uiso 1 1 calc R . .
H74B H 0.0559 -0.4883 0.1666 0.065 Uiso 1 1 calc R . .
H74C H 0.0061 -0.4325 0.1576 0.065 Uiso 1 1 calc R . .
C75 C 0.1634(3) -0.4216(3) 0.1496(3) 0.0433(18) Uani 1 1 d . . .
H75A H 0.1653 -0.4173 0.1863 0.065 Uiso 1 1 calc R . .
H75B H 0.1956 -0.3946 0.1254 0.065 Uiso 1 1 calc R . .
H75C H 0.1709 -0.4653 0.1480 0.065 Uiso 1 1 calc R . .
C76 C 0.0962(4) -0.4085(3) 0.0743(3) 0.0406(18) Uani 1 1 d . . .
H76A H 0.1050 -0.4520 0.0727 0.061 Uiso 1 1 calc R . .
H76B H 0.1281 -0.3807 0.0505 0.061 Uiso 1 1 calc R . .
H76C H 0.0544 -0.3969 0.0628 0.061 Uiso 1 1 calc R . .
C77 C 0.3724(3) -0.1747(3) 0.0653(3) 0.0421(18) Uani 1 1 d . . .
C78 C 0.3799(4) -0.2426(3) 0.0993(4) 0.060(2) Uani 1 1 d . . .
H78A H 0.3481 -0.2700 0.0917 0.090 Uiso 1 1 calc R . .
H78B H 0.3743 -0.2427 0.1375 0.090 Uiso 1 1 calc R . .
H78C H 0.4221 -0.2580 0.0901 0.090 Uiso 1 1 calc R . .
C79 C 0.4236(3) -0.1332(4) 0.0755(4) 0.053(2) Uani 1 1 d . . .
H79A H 0.4650 -0.1504 0.0668 0.080 Uiso 1 1 calc R . .
H79B H 0.4186 -0.1314 0.1133 0.080 Uiso 1 1 calc R . .
H79C H 0.4203 -0.0908 0.0528 0.080 Uiso 1 1 calc R . .
C80 C 0.3790(4) -0.1764(4) 0.0061(3) 0.051(2) Uani 1 1 d . . .
H80A H 0.3441 -0.2009 -0.0008 0.077 Uiso 1 1 calc R . .
H80B H 0.4191 -0.1959 -0.0028 0.077 Uiso 1 1 calc R . .
H80C H 0.3780 -0.1336 -0.0162 0.077 Uiso 1 1 calc R . .
C81 C 0.4130(3) 0.1230(3) 0.0679(3) 0.0378(17) Uani 1 1 d . . .
C82 C 0.4517(3) 0.0712(3) 0.0505(3) 0.0414(17) Uani 1 1 d . . .
H82A H 0.4440 0.0318 0.0777 0.062 Uiso 1 1 calc R . .
H82B H 0.4965 0.0822 0.0464 0.062 Uiso 1 1 calc R . .
H82C H 0.4394 0.0662 0.0162 0.062 Uiso 1 1 calc R . .
C83 C 0.4218(4) 0.1833(4) 0.0230(4) 0.072(3) Uani 1 1 d . . .
H83A H 0.4664 0.1956 0.0167 0.109 Uiso 1 1 calc R . .
H83B H 0.3966 0.2169 0.0336 0.109 Uiso 1 1 calc R . .
H83C H 0.4080 0.1757 -0.0100 0.109 Uiso 1 1 calc R . .
C84 C 0.4388(4) 0.1332(5) 0.1192(4) 0.079(3) Uani 1 1 d . . .
H84A H 0.4246 0.0987 0.1497 0.118 Uiso 1 1 calc R . .
H84B H 0.4232 0.1729 0.1263 0.118 Uiso 1 1 calc R . .
H84C H 0.4850 0.1342 0.1140 0.118 Uiso 1 1 calc R . .
C85 C 0.2430(4) 0.3948(3) 0.0624(4) 0.068(3) Uani 1 1 d D . .
C86 C 0.3031(7) 0.3845(7) 0.0832(8) 0.078(5) Uani 0.65 1 d PDU B 1
H86A H 0.3211 0.3454 0.0764 0.117 Uiso 0.65 1 calc PR B 1
H86B H 0.2977 0.3815 0.1220 0.117 Uiso 0.65 1 calc PR B 1
H86C H 0.3316 0.4196 0.0655 0.117 Uiso 0.65 1 calc PR B 1
C87 C 0.2673(6) 0.4052(6) -0.0013(5) 0.069(4) Uani 0.65 1 d PDU B 1
H87A H 0.2311 0.4130 -0.0223 0.103 Uiso 0.65 1 calc PR B 1
H87B H 0.2893 0.3676 -0.0075 0.103 Uiso 0.65 1 calc PR B 1
H87C H 0.2962 0.4412 -0.0124 0.103 Uiso 0.65 1 calc PR B 1
C88A C 0.215(3) 0.4574(14) 0.0409(15) 0.067(10) Uani 0.35 1 d PDU B 2
H88A H 0.1706 0.4573 0.0555 0.100 Uiso 0.35 1 calc PR B 2
H88B H 0.2178 0.4660 0.0017 0.100 Uiso 0.35 1 calc PR B 2
H88C H 0.2379 0.4899 0.0516 0.100 Uiso 0.35 1 calc PR B 2
Na3 Na 0.11007(11) 0.00754(10) 0.29839(9) 0.0318(6) Uani 1 1 d . . .
C89 C 0.0101(3) 0.0817(3) 0.2389(2) 0.0256(14) Uani 1 1 d . . .
C90 C 0.0452(3) 0.2551(3) 0.3723(2) 0.0266(15) Uani 1 1 d . . .
C91 C 0.0643(3) 0.3163(3) 0.3671(3) 0.0319(16) Uani 1 1 d . . .
H91 H 0.0395 0.3414 0.3867 0.038 Uiso 1 1 calc R . .
C92 C 0.1171(3) 0.3430(3) 0.3350(3) 0.0305(15) Uani 1 1 d . . .
C93 C 0.1520(3) 0.3054(3) 0.3059(2) 0.0293(15) Uani 1 1 d . . .
H93 H 0.1885 0.3226 0.2830 0.035 Uiso 1 1 calc R . .
C94 C 0.1352(3) 0.2435(3) 0.3092(2) 0.0245(14) Uani 1 1 d . . .
C95 C 0.0815(3) 0.2184(3) 0.3422(2) 0.0253(14) Uani 1 1 d . . .
C96 C 0.1750(3) 0.2049(3) 0.2772(2) 0.0305(15) Uani 1 1 d . . .
H96A H 0.1964 0.2335 0.2448 0.037 Uiso 1 1 calc R . .
H96B H 0.1471 0.1768 0.2651 0.037 Uiso 1 1 calc R . .
C97 C 0.2245(3) 0.1655(3) 0.3079(3) 0.0321(16) Uani 1 1 d . . .
C98 C 0.2836(4) 0.1894(3) 0.3054(4) 0.060(2) Uani 1 1 d . . .
H98 H 0.2932 0.2303 0.2840 0.072 Uiso 1 1 calc R . .
C99 C 0.3306(4) 0.1554(4) 0.3336(5) 0.090(4) Uani 1 1 d . . .
C100 C 0.3142(4) 0.0952(4) 0.3634(5) 0.077(3) Uani 1 1 d . . .
H100 H 0.3458 0.0708 0.3819 0.092 Uiso 1 1 calc R . .
C101 C 0.2564(3) 0.0689(3) 0.3678(3) 0.0366(17) Uani 1 1 d . . .
C102 C 0.2115(3) 0.1041(3) 0.3390(2) 0.0275(15) Uani 1 1 d . . .
C103 C 0.2406(3) 0.0027(3) 0.4016(3) 0.0324(15) Uani 1 1 d . . .
H10A H 0.2588 -0.0032 0.4362 0.039 Uiso 1 1 calc R . .
H10B H 0.1943 -0.0020 0.4095 0.039 Uiso 1 1 calc R . .
C104 C 0.2658(3) -0.0475(3) 0.3736(2) 0.0283(15) Uani 1 1 d . . .
C105 C 0.3291(3) -0.0613(3) 0.3715(2) 0.0319(16) Uani 1 1 d . . .
H105 H 0.3555 -0.0397 0.3887 0.038 Uiso 1 1 calc R . .
C106 C 0.3564(3) -0.1062(3) 0.3450(3) 0.0337(16) Uani 1 1 d . . .
C107 C 0.3150(3) -0.1340(3) 0.3191(2) 0.0305(15) Uani 1 1 d . . .
H107 H 0.3318 -0.1628 0.2991 0.037 Uiso 1 1 calc R . .
C108 C 0.2515(3) -0.1227(3) 0.3207(2) 0.0272(15) Uani 1 1 d . . .
C109 C 0.2262(3) -0.0803(3) 0.3494(2) 0.0275(15) Uani 1 1 d . . .
C110 C 0.2104(3) -0.1583(3) 0.2933(2) 0.0305(15) Uani 1 1 d . . .
H11A H 0.1730 -0.1328 0.2829 0.037 Uiso 1 1 calc R . .
H11B H 0.2343 -0.1653 0.2602 0.037 Uiso 1 1 calc R . .
C111 C 0.1890(3) -0.2208(3) 0.3295(2) 0.0305(15) Uani 1 1 d . . .
C112 C 0.2245(3) -0.2736(3) 0.3292(3) 0.0365(17) Uani 1 1 d . . .
H112 H 0.2599 -0.2709 0.3030 0.044 Uiso 1 1 calc R . .
C113 C 0.2108(3) -0.3309(3) 0.3655(3) 0.0360(17) Uani 1 1 d . . .
C114 C 0.1579(3) -0.3328(3) 0.4021(3) 0.0355(16) Uani 1 1 d . . .
H114 H 0.1473 -0.3712 0.4273 0.043 Uiso 1 1 calc R . .
C115 C 0.1196(3) -0.2812(3) 0.4036(2) 0.0280(15) Uani 1 1 d . . .
C116 C 0.1360(3) -0.2244(3) 0.3665(3) 0.0290(15) Uani 1 1 d . . .
C117 C 0.0632(3) -0.2860(3) 0.4440(3) 0.0337(16) Uani 1 1 d . . .
H11C H 0.0587 -0.2460 0.4555 0.040 Uiso 1 1 calc R . .
H11D H 0.0705 -0.3195 0.4760 0.040 Uiso 1 1 calc R . .
C118 C 0.0019(3) -0.3001(3) 0.4239(2) 0.0274(15) Uani 1 1 d . . .
C119 C -0.0212(3) -0.3605(3) 0.4363(2) 0.0300(15) Uani 1 1 d . . .
H119 H 0.0018 -0.3927 0.4575 0.036 Uiso 1 1 calc R . .
C120 C -0.0768(3) -0.3766(3) 0.4190(3) 0.0322(16) Uani 1 1 d . . .
C121 C -0.1090(3) -0.3284(3) 0.3869(2) 0.0303(15) Uani 1 1 d . . .
H121 H -0.1466 -0.3383 0.3738 0.036 Uiso 1 1 calc R . .
C122 C -0.0879(3) -0.2664(3) 0.3735(2) 0.0292(15) Uani 1 1 d . . .
C123 C -0.0324(3) -0.2519(3) 0.3924(2) 0.0297(15) Uani 1 1 d . . .
C124 C -0.1259(3) -0.2161(3) 0.3405(2) 0.0313(15) Uani 1 1 d . . .
H12A H -0.1450 -0.2334 0.3136 0.038 Uiso 1 1 calc R . .
H12B H -0.0976 -0.1811 0.3209 0.038 Uiso 1 1 calc R . .
C125 C -0.1774(3) -0.1915(3) 0.3749(2) 0.0314(16) Uani 1 1 d . . .
C126 C -0.2369(3) -0.2186(3) 0.3842(3) 0.0359(16) Uani 1 1 d . . .
H126 H -0.2448 -0.2512 0.3671 0.043 Uiso 1 1 calc R . .
C127 C -0.2847(3) -0.2007(3) 0.4168(3) 0.0399(17) Uani 1 1 d . . .
C128 C -0.2716(3) -0.1515(3) 0.4402(3) 0.0367(17) Uani 1 1 d . . .
H128 H -0.3041 -0.1378 0.4628 0.044 Uiso 1 1 calc R . .
C129 C -0.2132(3) -0.1219(3) 0.4316(2) 0.0305(15) Uani 1 1 d . . .
C130 C -0.1658(3) -0.1431(3) 0.3991(2) 0.0291(15) Uani 1 1 d . . .
C131 C -0.2031(3) -0.0676(3) 0.4577(3) 0.0332(16) Uani 1 1 d . . .
H13A H -0.2206 -0.0797 0.4959 0.040 Uiso 1 1 calc R . .
H13B H -0.1573 -0.0604 0.4567 0.040 Uiso 1 1 calc R . .
C132 C -0.2332(3) -0.0066(3) 0.4310(2) 0.0285(15) Uani 1 1 d . . .
C133 C -0.2972(3) 0.0022(3) 0.4397(3) 0.0383(17) Uani 1 1 d . . .
H133 H -0.3216 -0.0303 0.4639 0.046 Uiso 1 1 calc R . .
C134 C -0.3281(3) 0.0559(3) 0.4151(3) 0.0378(17) Uani 1 1 d . . .
C135 C -0.2902(3) 0.1016(3) 0.3790(2) 0.0302(15) Uani 1 1 d . . .
H135 H -0.3097 0.1384 0.3605 0.036 Uiso 1 1 calc R . .
C136 C -0.2255(3) 0.0957(3) 0.3686(2) 0.0273(15) Uani 1 1 d . . .
C137 C -0.1971(3) 0.0413(3) 0.3967(2) 0.0262(15) Uani 1 1 d . . .
C138 C -0.1880(3) 0.1453(3) 0.3265(2) 0.0257(14) Uani 1 1 d . . .
H13C H -0.2159 0.1646 0.2989 0.031 Uiso 1 1 calc R . .
H13D H -0.1536 0.1243 0.3087 0.031 Uiso 1 1 calc R . .
C139 C -0.1593(3) 0.1973(3) 0.3464(2) 0.0271(15) Uani 1 1 d . . .
C140 C -0.1910(3) 0.2524(3) 0.3458(3) 0.0327(16) Uani 1 1 d . . .
H140 H -0.2308 0.2579 0.3321 0.039 Uiso 1 1 calc R . .
C141 C -0.1664(3) 0.3005(3) 0.3646(3) 0.0388(17) Uani 1 1 d . . .
C142 C -0.1086(3) 0.2910(3) 0.3846(3) 0.0338(16) Uani 1 1 d . . .
H142 H -0.0914 0.3231 0.3980 0.041 Uiso 1 1 calc R . .
C143 C -0.0744(3) 0.2356(3) 0.3859(2) 0.0279(15) Uani 1 1 d . . .
C144 C -0.1000(3) 0.1896(3) 0.3658(2) 0.0294(15) Uani 1 1 d . . .
C145 C -0.0132(3) 0.2272(3) 0.4096(2) 0.0310(15) Uani 1 1 d . . .
H14C H -0.0064 0.1817 0.4230 0.037 Uiso 1 1 calc R . .
H14D H -0.0167 0.2462 0.4410 0.037 Uiso 1 1 calc R . .
C146 C 0.1402(3) 0.4107(3) 0.3305(3) 0.0388(17) Uani 1 1 d . . .
C147 C 0.0978(5) 0.4428(4) 0.3658(5) 0.094(4) Uani 1 1 d . . .
H14E H 0.1170 0.4827 0.3668 0.140 Uiso 1 1 calc R . .
H14F H 0.0917 0.4160 0.4022 0.140 Uiso 1 1 calc R . .
H14G H 0.0569 0.4508 0.3515 0.140 Uiso 1 1 calc R . .
C148 C 0.2057(4) 0.4084(4) 0.3509(4) 0.069(3) Uani 1 1 d . . .
H14H H 0.2353 0.3874 0.3293 0.103 Uiso 1 1 calc R . .
H14I H 0.2027 0.3850 0.3886 0.103 Uiso 1 1 calc R . .
H14J H 0.2206 0.4511 0.3480 0.103 Uiso 1 1 calc R . .
C149 C 0.1491(6) 0.4460(4) 0.2740(4) 0.093(4) Uani 1 1 d . . .
H14K H 0.1086 0.4493 0.2589 0.140 Uiso 1 1 calc R . .
H14L H 0.1792 0.4240 0.2536 0.140 Uiso 1 1 calc R . .
H14M H 0.1653 0.4880 0.2720 0.140 Uiso 1 1 calc R . .
C150 C 0.4020(6) 0.1835(6) 0.3223(7) 0.139(3) Uani 1 1 d D . .
C151 C 0.4072(6) 0.1877(6) 0.3795(7) 0.139(3) Uani 1 1 d D . .
H15A H 0.3961 0.1471 0.4040 0.209 Uiso 1 1 calc R . .
H15B H 0.3784 0.2199 0.3884 0.209 Uiso 1 1 calc R . .
H15C H 0.4506 0.1990 0.3829 0.209 Uiso 1 1 calc R . .
C152 C 0.4060(6) 0.2468(6) 0.2830(7) 0.139(3) Uani 1 1 d D . .
H15D H 0.4487 0.2640 0.2798 0.209 Uiso 1 1 calc R . .
H15E H 0.3757 0.2753 0.2959 0.209 Uiso 1 1 calc R . .
H15F H 0.3964 0.2421 0.2478 0.209 Uiso 1 1 calc R . .
C153 C 0.4473(6) 0.1368(6) 0.3075(7) 0.139(3) Uani 1 1 d D . .
H15G H 0.4905 0.1518 0.3068 0.209 Uiso 1 1 calc R . .
H15H H 0.4406 0.1311 0.2719 0.209 Uiso 1 1 calc R . .
H15I H 0.4409 0.0967 0.3340 0.209 Uiso 1 1 calc R . .
C154 C 0.4263(3) -0.1215(4) 0.3449(3) 0.0458(18) Uani 1 1 d U . .
C155 C 0.4646(5) -0.0599(5) 0.3227(6) 0.110(4) Uani 1 1 d U . .
H1 H 0.4520 -0.0299 0.3445 0.166 Uiso 1 1 calc R . .
H3 H 0.4565 -0.0420 0.2855 0.166 Uiso 1 1 calc R . .
H5 H 0.5096 -0.0687 0.3240 0.166 Uiso 1 1 calc R . .
C156 C 0.4473(4) -0.1667(5) 0.3114(5) 0.091(3) Uani 1 1 d U . .
H6 H 0.4923 -0.1751 0.3135 0.136 Uiso 1 1 calc R . .
H7 H 0.4400 -0.1487 0.2740 0.136 Uiso 1 1 calc R . .
H8 H 0.4234 -0.2060 0.3248 0.136 Uiso 1 1 calc R . .
C157 C 0.4405(6) -0.1489(7) 0.4020(4) 0.127(5) Uani 1 1 d U . .
H10 H 0.4214 -0.1228 0.4253 0.190 Uiso 1 1 calc R . .
H12 H 0.4862 -0.1501 0.4034 0.190 Uiso 1 1 calc R . .
H13 H 0.4231 -0.1915 0.4142 0.190 Uiso 1 1 calc R . .
C158 C 0.2540(4) -0.3873(3) 0.3635(3) 0.0458(19) Uani 1 1 d . . .
C159 C 0.3220(4) -0.3692(4) 0.3653(5) 0.078(3) Uani 1 1 d . . .
H15J H 0.3264 -0.3590 0.3997 0.117 Uiso 1 1 calc R . .
H15K H 0.3339 -0.3326 0.3359 0.117 Uiso 1 1 calc R . .
H15L H 0.3495 -0.4044 0.3613 0.117 Uiso 1 1 calc R . .
C160 C 0.2485(5) -0.4070(4) 0.3112(4) 0.070(3) Uani 1 1 d . . .
H16A H 0.2622 -0.3723 0.2807 0.105 Uiso 1 1 calc R . .
H16B H 0.2045 -0.4178 0.3094 0.105 Uiso 1 1 calc R . .
H16C H 0.2751 -0.4435 0.3099 0.105 Uiso 1 1 calc R . .
C161 C 0.2353(4) -0.4432(3) 0.4103(3) 0.056(2) Uani 1 1 d . . .
H16D H 0.2611 -0.4794 0.4061 0.084 Uiso 1 1 calc R . .
H16E H 0.1907 -0.4534 0.4106 0.084 Uiso 1 1 calc R . .
H16F H 0.2421 -0.4326 0.4441 0.084 Uiso 1 1 calc R . .
C162 C -0.1014(3) -0.4449(3) 0.4334(3) 0.0384(17) Uani 1 1 d . . .
C163 C -0.0516(5) -0.4856(4) 0.4068(4) 0.070(3) Uani 1 1 d . . .
H16G H -0.0653 -0.5296 0.4168 0.104 Uiso 1 1 calc R . .
H16H H -0.0105 -0.4820 0.4196 0.104 Uiso 1 1 calc R . .
H16I H -0.0481 -0.4704 0.3677 0.104 Uiso 1 1 calc R . .
C164 C -0.1635(4) -0.4520(4) 0.4134(4) 0.074(3) Uani 1 1 d . . .
H16J H -0.1754 -0.4965 0.4221 0.111 Uiso 1 1 calc R . .
H16K H -0.1602 -0.4355 0.3745 0.111 Uiso 1 1 calc R . .
H16L H -0.1957 -0.4288 0.4307 0.111 Uiso 1 1 calc R . .
C165 C -0.1022(5) -0.4718(4) 0.4936(3) 0.078(3) Uani 1 1 d . . .
H16M H -0.1290 -0.4459 0.5129 0.118 Uiso 1 1 calc R . .
H16N H -0.0593 -0.4722 0.5038 0.118 Uiso 1 1 calc R . .
H16O H -0.1191 -0.5147 0.5028 0.118 Uiso 1 1 calc R . .
C166 C -0.3499(4) -0.2341(4) 0.4275(3) 0.056(2) Uani 1 1 d . . .
C167 C -0.3408(5) -0.3029(4) 0.4554(5) 0.090(3) Uani 1 1 d . . .
H16P H -0.3162 -0.3054 0.4858 0.135 Uiso 1 1 calc R . .
H16Q H -0.3183 -0.3245 0.4299 0.135 Uiso 1 1 calc R . .
H16R H -0.3820 -0.3230 0.4683 0.135 Uiso 1 1 calc R . .
C168 C -0.3764(4) -0.2298(5) 0.3732(4) 0.074(3) Uani 1 1 d . . .
H16S H -0.4146 -0.2557 0.3791 0.112 Uiso 1 1 calc R . .
H16T H -0.3448 -0.2450 0.3488 0.112 Uiso 1 1 calc R . .
H16U H -0.3866 -0.1862 0.3574 0.112 Uiso 1 1 calc R . .
C169 C -0.3987(4) -0.2051(5) 0.4623(4) 0.079(3) Uani 1 1 d . . .
H16V H -0.3840 -0.2082 0.4975 0.118 Uiso 1 1 calc R . .
H16W H -0.4389 -0.2276 0.4668 0.118 Uiso 1 1 calc R . .
H300 H -0.4045 -0.1609 0.4448 0.118 Uiso 1 1 calc R . .
C170 C -0.3979(5) 0.0643(5) 0.4271(5) 0.104(2) Uani 1 1 d D . .
C171 C -0.4361(5) 0.0087(5) 0.4245(5) 0.104(2) Uani 1 1 d D . .
H17A H -0.4253 -0.0018 0.3897 0.157 Uiso 1 1 calc R . .
H17B H -0.4810 0.0186 0.4286 0.157 Uiso 1 1 calc R . .
H17C H -0.4270 -0.0272 0.4534 0.157 Uiso 1 1 calc R . .
C172 C -0.4211(5) 0.1326(5) 0.4032(5) 0.104(2) Uani 1 1 d D . .
H17D H -0.3970 0.1628 0.4158 0.157 Uiso 1 1 calc R . .
H17E H -0.4660 0.1359 0.4150 0.157 Uiso 1 1 calc R . .
H17F H -0.4149 0.1417 0.3640 0.157 Uiso 1 1 calc R . .
C173 C -0.4111(5) 0.0710(6) 0.4850(5) 0.104(2) Uani 1 1 d D . .
H17G H -0.4041 0.0307 0.5098 0.157 Uiso 1 1 calc R . .
H17H H -0.4549 0.0837 0.4915 0.157 Uiso 1 1 calc R . .
H17I H -0.3827 0.1028 0.4909 0.157 Uiso 1 1 calc R . .
C174 C -0.2007(4) 0.3642(3) 0.3617(3) 0.051(2) Uani 1 1 d . . .
C175 C -0.2626(5) 0.3651(5) 0.3381(6) 0.121(5) Uani 1 1 d . . .
H14 H -0.2811 0.4069 0.3339 0.181 Uiso 1 1 calc R . .
H15 H -0.2915 0.3341 0.3621 0.181 Uiso 1 1 calc R . .
H17 H -0.2554 0.3548 0.3030 0.181 Uiso 1 1 calc R . .
C176 C -0.2142(4) 0.3728(4) 0.4199(4) 0.067(3) Uani 1 1 d . . .
H19 H -0.2355 0.4129 0.4193 0.101 Uiso 1 1 calc R . .
H20 H -0.1745 0.3725 0.4358 0.101 Uiso 1 1 calc R . .
H21 H -0.2414 0.3384 0.4415 0.101 Uiso 1 1 calc R . .
C177 C -0.1565(4) 0.4175(3) 0.3281(3) 0.060(2) Uani 1 1 d . . .
H22 H -0.1480 0.4122 0.2913 0.090 Uiso 1 1 calc R . .
H24 H -0.1168 0.4161 0.3442 0.090 Uiso 1 1 calc R . .
H26 H -0.1767 0.4580 0.3275 0.090 Uiso 1 1 calc R . .
C178 C 0.0078(3) -0.0724(3) 0.2565(2) 0.0271(14) Uani 1 1 d . . .
C179 C -0.2128(4) -0.0268(4) 0.2986(3) 0.053(2) Uani 1 1 d . . .
H179 H -0.2073 -0.0671 0.3211 0.064 Uiso 1 1 calc R . .
C180 C -0.2925(5) 0.0489(4) 0.2588(3) 0.072(3) Uani 1 1 d . . .
H18A H -0.2568 0.0782 0.2482 0.108 Uiso 1 1 calc R . .
H18B H -0.3259 0.0668 0.2797 0.108 Uiso 1 1 calc R . .
H18C H -0.3088 0.0416 0.2266 0.108 Uiso 1 1 calc R . .
C181 C -0.3207(5) -0.0542(4) 0.3153(3) 0.068(3) Uani 1 1 d . . .
H18D H -0.3005 -0.0916 0.3353 0.102 Uiso 1 1 calc R . .
H18E H -0.3436 -0.0655 0.2879 0.102 Uiso 1 1 calc R . .
H18F H -0.3502 -0.0372 0.3400 0.102 Uiso 1 1 calc R . .
C182 C 0.0247(3) 0.2528(3) 0.2298(2) 0.0304(15) Uani 1 1 d . . .
H182 H 0.0557 0.2334 0.2099 0.036 Uiso 1 1 calc R . .
C183 C -0.0213(4) 0.3461(3) 0.2489(3) 0.0433(18) Uani 1 1 d . . .
H18G H -0.0469 0.3731 0.2236 0.065 Uiso 1 1 calc R . .
H18H H 0.0005 0.3718 0.2679 0.065 Uiso 1 1 calc R . .
H18I H -0.0485 0.3154 0.2749 0.065 Uiso 1 1 calc R . .
C184 C 0.0717(3) 0.3515(3) 0.1808(3) 0.0415(17) Uani 1 1 d . . .
H18J H 0.1012 0.3237 0.1660 0.062 Uiso 1 1 calc R . .
H18K H 0.0949 0.3777 0.1983 0.062 Uiso 1 1 calc R . .
H18L H 0.0508 0.3783 0.1518 0.062 Uiso 1 1 calc R . .
C185 C 0.2204(3) -0.0195(3) 0.2002(3) 0.0382(17) Uani 1 1 d . . .
H185 H 0.2139 -0.0481 0.1788 0.046 Uiso 1 1 calc R . .
C186 C 0.2971(4) 0.0343(3) 0.2365(3) 0.055(2) Uani 1 1 d . . .
H18M H 0.2604 0.0585 0.2458 0.083 Uiso 1 1 calc R . .
H18N H 0.3298 0.0628 0.2147 0.083 Uiso 1 1 calc R . .
H18O H 0.3137 0.0109 0.2695 0.083 Uiso 1 1 calc R . .
C187 C 0.3288(4) -0.0434(4) 0.1839(3) 0.055(2) Uani 1 1 d . . .
H18P H 0.3098 -0.0735 0.1674 0.082 Uiso 1 1 calc R . .
H18Q H 0.3536 -0.0660 0.2122 0.082 Uiso 1 1 calc R . .
H18R H 0.3563 -0.0144 0.1566 0.082 Uiso 1 1 calc R . .
C188 C 0.0192(3) -0.2456(3) 0.2626(2) 0.0320(15) Uani 1 1 d . . .
H188 H 0.0550 -0.2266 0.2714 0.038 Uiso 1 1 calc R . .
C189 C 0.0678(3) -0.3445(3) 0.2972(3) 0.0418(18) Uani 1 1 d . . .
H18S H 0.0998 -0.3169 0.3042 0.063 Uiso 1 1 calc R . .
H18T H 0.0867 -0.3687 0.2721 0.063 Uiso 1 1 calc R . .
H18U H 0.0514 -0.3733 0.3309 0.063 Uiso 1 1 calc R . .
C190 C -0.0365(3) -0.3382(3) 0.2609(3) 0.0385(17) Uani 1 1 d . . .
H19A H -0.0691 -0.3077 0.2488 0.058 Uiso 1 1 calc R . .
H19B H -0.0538 -0.3692 0.2929 0.058 Uiso 1 1 calc R . .
H19C H -0.0224 -0.3594 0.2323 0.058 Uiso 1 1 calc R . .
C191 C -0.0392(3) -0.0140(3) 0.0867(2) 0.0280(15) Uani 1 1 d . . .
H191 H -0.0643 -0.0468 0.0813 0.034 Uiso 1 1 calc R . .
C192 C -0.0001(3) 0.0931(3) 0.0556(3) 0.0332(16) Uani 1 1 d . . .
H19D H 0.0080 0.0878 0.0931 0.050 Uiso 1 1 calc R . .
H19E H -0.0233 0.1321 0.0442 0.050 Uiso 1 1 calc R . .
H19F H 0.0400 0.0951 0.0330 0.050 Uiso 1 1 calc R . .
C193 C -0.0733(3) 0.0486(3) 0.0047(3) 0.0332(16) Uani 1 1 d . . .
H19G H -0.0889 0.0077 0.0023 0.050 Uiso 1 1 calc R . .
H19H H -0.0462 0.0674 -0.0282 0.050 Uiso 1 1 calc R . .
H19I H -0.1090 0.0762 0.0090 0.050 Uiso 1 1 calc R . .
C194 C 0.0415(3) 0.0281(3) 0.4123(2) 0.0277(14) Uani 1 1 d . . .
H194 H 0.0540 0.0655 0.4209 0.033 Uiso 1 1 calc R . .
C195 C 0.0831(3) -0.0267(3) 0.4941(2) 0.0346(16) Uani 1 1 d . . .
H19J H 0.1244 -0.0465 0.4904 0.052 Uiso 1 1 calc R . .
H19K H 0.0576 -0.0508 0.5259 0.052 Uiso 1 1 calc R . .
H19L H 0.0888 0.0162 0.4978 0.052 Uiso 1 1 calc R . .
C196 C 0.0317(3) -0.0849(3) 0.4375(3) 0.0329(16) Uani 1 1 d . . .
H19M H -0.0065 -0.1001 0.4615 0.049 Uiso 1 1 calc R . .
H19N H 0.0655 -0.1154 0.4451 0.049 Uiso 1 1 calc R . .
H19O H 0.0229 -0.0795 0.4001 0.049 Uiso 1 1 calc R . .
C197 C -0.1557(4) -0.1491(4) 0.0244(3) 0.058(2) Uani 1 1 d . . .
H197 H -0.1300 -0.1675 -0.0001 0.069 Uiso 1 1 calc R . .
C198 C -0.2580(4) -0.1518(4) 0.0766(3) 0.065(2) Uani 1 1 d . . .
H19P H -0.2387 -0.1200 0.0911 0.097 Uiso 1 1 calc R . .
H19Q H -0.2739 -0.1867 0.1062 0.097 Uiso 1 1 calc R . .
H19R H -0.2930 -0.1332 0.0567 0.097 Uiso 1 1 calc R . .
C199 C -0.2322(5) -0.2266(4) 0.0218(3) 0.064(2) Uani 1 1 d . . .
H19S H -0.1969 -0.2393 -0.0007 0.096 Uiso 1 1 calc R . .
H19T H -0.2676 -0.2140 0.0005 0.096 Uiso 1 1 calc R . .
H19U H -0.2452 -0.2619 0.0521 0.096 Uiso 1 1 calc R . .
C200 C -0.2268(4) 0.2786(4) -0.0363(3) 0.072(2) Uani 1 1 d U . .
H200 H -0.2197 0.2543 -0.0623 0.086 Uiso 1 1 calc R . .
C201 C -0.1972(4) 0.3016(3) 0.0438(3) 0.0485(19) Uani 1 1 d U . .
H20A H -0.2292 0.3340 0.0354 0.073 Uiso 1 1 calc R . .
H20B H -0.1573 0.3212 0.0467 0.073 Uiso 1 1 calc R . .
H20C H -0.2111 0.2723 0.0780 0.073 Uiso 1 1 calc R . .
C202 C -0.1368(5) 0.2244(4) 0.0039(3) 0.069(3) Uani 1 1 d U . .
H20D H -0.1357 0.2043 -0.0263 0.103 Uiso 1 1 calc R . .
H20E H -0.1424 0.1924 0.0378 0.103 Uiso 1 1 calc R . .
H20F H -0.0971 0.2471 0.0018 0.103 Uiso 1 1 calc R . .
C203 C 0.1044(5) 0.1830(5) 0.4829(4) 0.083(3) Uani 1 1 d . . .
H203 H 0.0723 0.1944 0.5072 0.100 Uiso 1 1 calc R . .
C204 C 0.2106(5) 0.2171(5) 0.4324(3) 0.075(3) Uani 1 1 d . . .
H20G H 0.2476 0.2168 0.4518 0.112 Uiso 1 1 calc R . .
H20H H 0.2133 0.2529 0.4012 0.112 Uiso 1 1 calc R . .
H20I H 0.2090 0.1781 0.4202 0.112 Uiso 1 1 calc R . .
C205 C 0.1523(5) 0.2768(4) 0.4899(4) 0.079(3) Uani 1 1 d . . .
H20J H 0.1130 0.2757 0.5135 0.119 Uiso 1 1 calc R . .
H20K H 0.1539 0.3150 0.4610 0.119 Uiso 1 1 calc R . .
H20L H 0.1882 0.2765 0.5107 0.119 Uiso 1 1 calc R . .
C206 C -0.2865(5) 0.2071(5) 0.4660(4) 0.090(3) Uani 1 1 d . . .
H206 H -0.2724 0.1812 0.4424 0.107 Uiso 1 1 calc R . .
C207 C -0.2717(4) 0.2422(4) 0.5457(3) 0.055(2) Uani 1 1 d . . .
H20M H -0.3148 0.2571 0.5412 0.083 Uiso 1 1 calc R . .
H20N H -0.2434 0.2782 0.5409 0.083 Uiso 1 1 calc R . .
H20O H -0.2704 0.2152 0.5817 0.083 Uiso 1 1 calc R . .
C208 C -0.1925(4) 0.1759(4) 0.5104(4) 0.068(3) Uani 1 1 d . . .
H20P H -0.1842 0.1547 0.4810 0.102 Uiso 1 1 calc R . .
H20Q H -0.1938 0.1449 0.5448 0.102 Uiso 1 1 calc R . .
H20R H -0.1591 0.2066 0.5082 0.102 Uiso 1 1 calc R . .
C63 C -0.4093(10) 0.1711(10) 0.1996(11) 0.073(6) Uani 0.35 1 d PDU A 1
H63D H -0.4051 0.1382 0.1796 0.109 Uiso 0.35 1 calc PR A 1
H63E H -0.4525 0.1868 0.2000 0.109 Uiso 0.35 1 calc PR A 1
H63F H -0.3997 0.1537 0.2365 0.109 Uiso 0.35 1 calc PR A 1
C64 C -0.3879(11) 0.2465(12) 0.1158(7) 0.069(6) Uani 0.35 1 d PDU A 1
H64D H -0.3849 0.2112 0.0985 0.104 Uiso 0.35 1 calc PR A 1
H64E H -0.3628 0.2818 0.0934 0.104 Uiso 0.35 1 calc PR A 1
H64F H -0.4320 0.2591 0.1204 0.104 Uiso 0.35 1 calc PR A 1
C62 C -0.3642(12) 0.2801(10) 0.1976(11) 0.071(5) Uani 0.35 1 d PDU A 1
H62D H -0.4074 0.2955 0.2008 0.106 Uiso 0.35 1 calc PR A 1
H62E H -0.3366 0.3138 0.1754 0.106 Uiso 0.35 1 calc PR A 1
H62F H -0.3497 0.2668 0.2333 0.106 Uiso 0.35 1 calc PR A 1
C86A C 0.2550(15) 0.4030(12) 0.1218(9) 0.096(8) Uani 0.35 1 d PDU B 2
H86D H 0.2150 0.4120 0.1408 0.144 Uiso 0.35 1 calc PR B 2
H86E H 0.2846 0.4378 0.1181 0.144 Uiso 0.35 1 calc PR B 2
H86F H 0.2726 0.3643 0.1421 0.144 Uiso 0.35 1 calc PR B 2
C87A C 0.3083(10) 0.3843(13) 0.0418(15) 0.073(7) Uani 0.35 1 d PDU B 2
H87D H 0.3191 0.3402 0.0550 0.110 Uiso 0.35 1 calc PR B 2
H87E H 0.3370 0.4109 0.0542 0.110 Uiso 0.35 1 calc PR B 2
H87F H 0.3123 0.3948 0.0025 0.110 Uiso 0.35 1 calc PR B 2
C88 C 0.2082(13) 0.4525(8) 0.0667(7) 0.058(5) Uani 0.65 1 d PDU B 1
H88D H 0.1688 0.4535 0.0502 0.087 Uiso 0.65 1 calc PR B 1
H88E H 0.2340 0.4892 0.0482 0.087 Uiso 0.65 1 calc PR B 1
H88F H 0.1987 0.4530 0.1047 0.087 Uiso 0.65 1 calc PR B 1

loop_
_atom_site_aniso_label
_atom_site_aniso_U_11
_atom_site_aniso_U_22
_atom_site_aniso_U_33
_atom_site_aniso_U_23
_atom_site_aniso_U_13
_atom_site_aniso_U_12
Mn1 0.0319(5) 0.0209(5) 0.0245(5) -0.0102(4) -0.0060(4) 0.0040(4)
Na2 0.0468(15) 0.0193(12) 0.0266(13) -0.0101(10) -0.0046(11) 0.0014(11)
O1 0.036(3) 0.017(2) 0.041(3) -0.0079(19) -0.003(2) 0.0013(19)
N1 0.041(3) 0.057(4) 0.031(3) -0.026(3) -0.004(3) -0.004(3)
C1 0.029(4) 0.025(3) 0.026(4) -0.005(3) -0.012(3) 0.005(3)
Mn2 0.0329(6) 0.0223(5) 0.0245(5) -0.0115(4) -0.0055(4) 0.0043(4)
O2 0.034(3) 0.024(2) 0.029(2) -0.0107(18) -0.0042(19) 0.0107(19)
N2 0.045(3) 0.031(3) 0.030(3) -0.010(2) -0.012(3) 0.004(3)
C2 0.033(4) 0.031(4) 0.029(4) -0.011(3) -0.007(3) 0.002(3)
O3 0.033(3) 0.023(2) 0.033(3) -0.0117(19) -0.008(2) 0.0031(19)
N3 0.032(3) 0.047(3) 0.031(3) 0.006(3) -0.005(3) 0.004(3)
C3 0.032(4) 0.026(3) 0.030(4) -0.013(3) -0.009(3) 0.006(3)
O4 0.030(2) 0.023(2) 0.027(2) -0.0098(18) -0.0065(19) 0.0022(19)
N4 0.047(3) 0.023(3) 0.026(3) -0.007(2) -0.011(2) 0.006(2)
C4 0.033(4) 0.029(4) 0.025(4) -0.013(3) -0.007(3) 0.008(3)
O5 0.035(2) 0.020(2) 0.023(2) -0.0096(17) -0.0054(19) 0.0055(18)
N5 0.038(3) 0.023(3) 0.019(3) -0.007(2) -0.011(2) 0.007(2)
C5 0.033(4) 0.026(3) 0.023(3) -0.012(3) -0.011(3) 0.005(3)
O6 0.030(2) 0.021(2) 0.031(2) -0.0097(18) 0.0004(19) 0.0013(19)
N6 0.036(3) 0.025(3) 0.024(3) -0.011(2) -0.008(2) 0.009(2)
C6 0.036(4) 0.024(4) 0.029(4) -0.012(3) -0.011(3) 0.009(3)
O7 0.034(3) 0.018(2) 0.030(2) -0.0083(18) -0.0012(19) 0.0012(18)
N7 0.035(3) 0.035(3) 0.035(3) -0.006(3) -0.007(3) -0.003(3)
C7 0.036(4) 0.019(3) 0.024(3) -0.010(3) -0.006(3) 0.009(3)
O8 0.027(2) 0.024(2) 0.036(3) -0.0111(19) -0.0010(19) 0.0019(19)
N8 0.067(4) 0.042(3) 0.035(3) -0.018(3) -0.004(3) -0.015(3)
C8 0.039(4) 0.020(3) 0.024(3) -0.004(3) -0.005(3) 0.005(3)
O9 0.036(2) 0.021(2) 0.022(2) -0.0109(17) -0.0107(19) 0.0047(18)
N9 0.074(5) 0.046(4) 0.062(4) 0.023(3) -0.043(4) -0.032(3)
C9 0.041(4) 0.017(3) 0.028(4) -0.008(3) -0.005(3) 0.004(3)
O10 0.034(2) 0.018(2) 0.035(2) -0.0108(18) -0.009(2) 0.0052(18)
N10 0.064(4) 0.041(3) 0.048(4) -0.018(3) -0.014(3) 0.001(3)
C10 0.033(4) 0.020(3) 0.038(4) -0.008(3) -0.009(3) 0.004(3)
O11 0.039(3) 0.026(2) 0.032(3) -0.0106(19) -0.009(2) 0.007(2)
C11 0.039(4) 0.028(3) 0.027(4) -0.006(3) -0.009(3) 0.001(3)
O12 0.038(3) 0.024(2) 0.038(3) -0.010(2) -0.006(2) -0.0025(19)
C12 0.043(4) 0.015(3) 0.025(4) -0.004(3) -0.005(3) 0.004(3)
O13 0.036(3) 0.028(2) 0.039(3) -0.008(2) -0.010(2) -0.004(2)
C13 0.036(4) 0.024(3) 0.020(3) -0.004(3) -0.005(3) 0.002(3)
O14 0.038(3) 0.027(2) 0.030(2) -0.0076(19) -0.006(2) -0.001(2)
C14 0.030(4) 0.030(3) 0.028(4) -0.013(3) -0.005(3) 0.006(3)
O15 0.033(2) 0.023(2) 0.029(2) -0.0074(18) -0.0058(19) 0.0033(19)
C15 0.033(4) 0.021(3) 0.024(3) -0.015(3) -0.005(3) 0.003(3)
O16 0.030(2) 0.024(2) 0.027(2) -0.0126(18) -0.0058(19) 0.0079(18)
C16 0.035(4) 0.026(3) 0.021(3) -0.012(3) -0.009(3) 0.012(3)
O17 0.031(2) 0.022(2) 0.029(2) -0.0120(18) -0.0091(19) 0.0035(18)
C17 0.034(4) 0.027(3) 0.027(4) -0.014(3) -0.005(3) 0.004(3)
O18 0.037(2) 0.026(2) 0.025(2) -0.0139(18) -0.0047(19) 0.0062(19)
C18 0.034(4) 0.019(3) 0.028(4) -0.016(3) -0.004(3) 0.003(3)
O19 0.027(2) 0.026(2) 0.026(2) -0.0100(18) -0.0068(18) 0.0025(18)
C19 0.032(4) 0.022(3) 0.018(3) -0.011(3) -0.005(3) 0.005(3)
O20 0.036(2) 0.025(2) 0.023(2) -0.0116(18) -0.0075(19) 0.0056(19)
C20 0.026(4) 0.028(3) 0.023(3) -0.017(3) -0.005(3) 0.002(3)
O21 0.029(2) 0.022(2) 0.027(2) -0.0072(18) -0.0058(19) 0.0030(18)
C21 0.029(4) 0.027(3) 0.027(4) -0.008(3) -0.003(3) 0.001(3)
O22 0.037(2) 0.025(2) 0.024(2) -0.0078(18) -0.0068(19) 0.0039(19)
C22 0.030(4) 0.027(3) 0.021(3) -0.008(3) -0.006(3) 0.004(3)
O23 0.035(3) 0.040(3) 0.037(3) -0.017(2) -0.004(2) 0.000(2)
C23 0.029(4) 0.028(4) 0.032(4) -0.004(3) -0.006(3) 0.003(3)
O24 0.039(3) 0.026(2) 0.032(2) -0.0091(19) -0.011(2) 0.0074(19)
C24 0.039(4) 0.025(3) 0.037(4) -0.009(3) -0.008(3) 0.002(3)
O25 0.041(3) 0.030(2) 0.033(3) -0.010(2) -0.006(2) 0.008(2)
C25 0.034(4) 0.027(4) 0.037(4) -0.013(3) -0.010(3) 0.004(3)
Na4 0.0444(15) 0.0256(13) 0.0301(14) -0.0091(11) -0.0050(12) 0.0065(11)
O26 0.040(3) 0.026(2) 0.028(2) -0.0078(19) -0.006(2) 0.0054(19)
C26 0.025(3) 0.026(3) 0.026(3) -0.011(3) -0.009(3) 0.007(3)
O27 0.036(2) 0.027(2) 0.025(2) -0.0112(18) -0.0079(19) 0.0070(19)
C27 0.032(4) 0.021(3) 0.024(3) -0.001(3) -0.016(3) -0.001(3)
O28 0.036(2) 0.026(2) 0.026(2) -0.0117(18) -0.0074(19) 0.0073(19)
C28 0.037(4) 0.022(3) 0.023(3) -0.011(3) -0.008(3) 0.004(3)
O29 0.063(3) 0.025(2) 0.038(3) -0.011(2) -0.021(2) 0.005(2)
C29 0.029(4) 0.030(3) 0.018(3) -0.009(3) -0.005(3) 0.001(3)
O30 0.078(4) 0.139(6) 0.075(4) -0.008(4) -0.038(4) -0.023(4)
C30 0.037(4) 0.022(3) 0.026(3) -0.013(3) -0.006(3) 0.003(3)
O31 0.100(4) 0.025(2) 0.046(3) -0.015(2) -0.040(3) 0.015(3)
C31 0.034(4) 0.021(3) 0.025(3) -0.009(3) -0.002(3) 0.001(3)
O32 0.112(6) 0.135(7) 0.117(6) -0.046(5) -0.066(5) 0.011(5)
C32 0.033(4) 0.028(3) 0.018(3) -0.003(3) -0.001(3) 0.004(3)
C33 0.030(4) 0.026(3) 0.017(3) -0.009(3) -0.004(3) 0.004(3)
C34 0.033(4) 0.025(3) 0.021(3) -0.011(3) -0.001(3) 0.007(3)
C35 0.037(4) 0.024(3) 0.027(4) -0.011(3) -0.009(3) 0.007(3)
C36 0.035(4) 0.023(3) 0.025(4) -0.013(3) -0.006(3) 0.002(3)
C37 0.036(4) 0.022(3) 0.044(4) -0.016(3) -0.012(3) 0.004(3)
C38 0.031(4) 0.027(4) 0.043(4) -0.021(3) -0.005(3) 0.002(3)
C39 0.030(4) 0.029(4) 0.040(4) -0.017(3) -0.003(3) -0.002(3)
C40 0.035(4) 0.026(3) 0.025(4) -0.014(3) -0.005(3) -0.001(3)
C41 0.031(4) 0.021(3) 0.027(3) -0.017(3) -0.005(3) 0.004(3)
C42 0.040(4) 0.020(3) 0.025(3) -0.008(3) -0.004(3) 0.002(3)
C43 0.037(4) 0.018(3) 0.017(3) -0.005(3) -0.004(3) 0.001(3)
C44 0.036(4) 0.024(3) 0.027(4) -0.007(3) -0.002(3) 0.006(3)
C45 0.036(4) 0.023(3) 0.032(4) -0.007(3) -0.004(3) 0.005(3)
C46 0.036(4) 0.024(3) 0.026(4) -0.009(3) -0.010(3) 0.007(3)
C47 0.037(4) 0.016(3) 0.018(3) -0.003(3) -0.004(3) 0.004(3)
C48 0.028(4) 0.021(3) 0.021(3) 0.002(3) -0.002(3) 0.002(3)
C49 0.035(4) 0.018(3) 0.030(4) -0.008(3) -0.009(3) 0.007(3)
C50 0.026(4) 0.023(3) 0.028(4) -0.009(3) -0.001(3) 0.002(3)
C51 0.034(4) 0.025(4) 0.049(4) -0.018(3) -0.009(3) 0.008(3)
C52 0.042(5) 0.019(4) 0.064(5) -0.011(3) 0.004(4) 0.007(3)
C53 0.032(4) 0.022(3) 0.048(4) -0.006(3) -0.001(3) 0.006(3)
C54 0.028(4) 0.026(3) 0.025(3) -0.009(3) -0.001(3) 0.008(3)
C55 0.027(4) 0.028(4) 0.024(3) -0.010(3) 0.000(3) 0.000(3)
C56 0.040(4) 0.025(3) 0.028(4) -0.009(3) -0.004(3) 0.007(3)
C57 0.046(4) 0.025(3) 0.036(4) -0.010(3) -0.010(3) 0.007(3)
C58 0.056(5) 0.030(4) 0.060(5) -0.012(4) -0.006(4) 0.005(4)
Na1 0.0407(15) 0.0263(13) 0.0290(14) -0.0068(10) -0.0087(11) 0.0007(11)
C59 0.075(6) 0.028(4) 0.055(5) -0.021(4) -0.014(4) 0.008(4)
C60 0.053(5) 0.029(4) 0.065(5) -0.006(4) -0.009(4) 0.011(3)
C61 0.038(4) 0.041(4) 0.052(5) -0.020(4) -0.009(4) 0.008(3)
C62A 0.047(7) 0.046(6) 0.087(8) -0.019(6) -0.015(6) 0.021(5)
C63A 0.025(6) 0.084(8) 0.070(8) -0.038(7) -0.004(6) 0.016(6)
C64A 0.036(6) 0.074(7) 0.089(8) -0.046(7) -0.015(6) 0.017(6)
C65 0.029(4) 0.035(4) 0.037(4) -0.008(3) -0.007(3) 0.002(3)
C66 0.030(4) 0.070(5) 0.053(5) -0.025(4) -0.008(4) 0.015(4)
C67 0.039(5) 0.060(5) 0.076(6) -0.002(4) -0.018(4) -0.007(4)
C68 0.037(4) 0.052(4) 0.051(5) -0.021(4) -0.014(4) 0.003(3)
C69 0.049(5) 0.029(4) 0.051(5) -0.013(3) -0.004(4) 0.000(3)
C70 0.081(7) 0.052(5) 0.160(11) -0.057(6) 0.043(7) -0.032(5)
C71 0.106(7) 0.034(4) 0.057(5) -0.003(4) -0.016(5) -0.007(4)
C72 0.084(6) 0.032(4) 0.076(6) -0.018(4) -0.023(5) -0.015(4)
C73 0.045(4) 0.015(3) 0.041(4) -0.009(3) -0.010(3) 0.003(3)
C74 0.061(5) 0.021(3) 0.049(5) -0.009(3) -0.010(4) 0.004(3)
C75 0.053(5) 0.028(4) 0.052(5) -0.015(3) -0.010(4) 0.006(3)
C76 0.061(5) 0.027(4) 0.041(4) -0.022(3) -0.005(4) 0.006(3)
C77 0.031(4) 0.038(4) 0.062(5) -0.023(4) -0.004(3) 0.005(3)
C78 0.046(5) 0.043(5) 0.097(7) -0.025(4) -0.015(5) 0.021(4)
C79 0.034(4) 0.053(5) 0.081(6) -0.035(4) -0.006(4) 0.004(4)
C80 0.045(5) 0.053(5) 0.063(5) -0.035(4) 0.004(4) 0.007(4)
C81 0.032(4) 0.038(4) 0.049(4) -0.022(3) -0.004(3) 0.001(3)
C82 0.033(4) 0.039(4) 0.053(5) -0.013(3) -0.008(3) 0.008(3)
C83 0.044(5) 0.035(4) 0.125(8) 0.000(5) 0.008(5) 0.000(4)
C84 0.036(5) 0.123(8) 0.111(8) -0.091(7) -0.022(5) 0.015(5)
C85 0.048(5) 0.024(4) 0.128(9) -0.011(5) -0.015(5) -0.007(4)
C86 0.054(8) 0.045(7) 0.129(14) 0.001(10) -0.025(10) -0.028(7)
C87 0.057(8) 0.049(7) 0.089(10) -0.003(7) 0.018(7) -0.014(6)
C88A 0.085(16) 0.024(11) 0.08(2) 0.019(16) -0.03(2) -0.022(11)
Na3 0.0416(15) 0.0260(13) 0.0318(14) -0.0126(11) -0.0101(11) 0.0057(11)
C89 0.030(4) 0.017(3) 0.027(4) 0.000(3) -0.003(3) 0.006(3)
C90 0.034(4) 0.030(4) 0.023(3) -0.016(3) -0.015(3) 0.011(3)
C91 0.039(4) 0.029(4) 0.037(4) -0.021(3) -0.016(3) 0.014(3)
C92 0.040(4) 0.016(3) 0.038(4) -0.007(3) -0.014(3) 0.007(3)
C93 0.040(4) 0.024(3) 0.024(3) -0.005(3) -0.007(3) 0.008(3)
C94 0.033(4) 0.022(3) 0.021(3) -0.006(3) -0.008(3) 0.001(3)
C95 0.035(4) 0.020(3) 0.027(4) -0.012(3) -0.020(3) 0.006(3)
C96 0.045(4) 0.021(3) 0.027(4) -0.010(3) -0.002(3) 0.002(3)
C97 0.034(4) 0.022(3) 0.044(4) -0.017(3) 0.002(3) 0.000(3)
C98 0.038(5) 0.024(4) 0.114(8) -0.009(4) -0.006(5) 0.005(4)
C99 0.035(5) 0.036(5) 0.194(12) -0.008(6) -0.035(6) -0.011(4)
C100 0.056(6) 0.027(4) 0.155(10) -0.021(5) -0.045(6) 0.013(4)
C101 0.038(4) 0.027(4) 0.053(5) -0.021(3) -0.018(4) 0.002(3)
C102 0.031(4) 0.023(3) 0.035(4) -0.019(3) -0.003(3) 0.003(3)
C103 0.038(4) 0.027(3) 0.037(4) -0.013(3) -0.017(3) 0.010(3)
C104 0.039(4) 0.021(3) 0.025(4) -0.005(3) -0.007(3) 0.006(3)
C105 0.042(4) 0.028(3) 0.028(4) -0.009(3) -0.009(3) -0.004(3)
C106 0.042(4) 0.028(4) 0.031(4) -0.007(3) -0.004(3) 0.003(3)
C107 0.041(4) 0.026(3) 0.025(4) -0.009(3) -0.001(3) 0.004(3)
C108 0.033(4) 0.027(3) 0.023(3) -0.007(3) -0.006(3) 0.000(3)
C109 0.031(4) 0.024(3) 0.028(4) -0.003(3) -0.009(3) 0.006(3)
C110 0.038(4) 0.029(3) 0.028(4) -0.013(3) -0.006(3) 0.001(3)
C111 0.040(4) 0.025(4) 0.030(4) -0.012(3) -0.005(3) -0.002(3)
C112 0.040(4) 0.035(4) 0.041(4) -0.021(3) 0.001(3) -0.007(3)
C113 0.042(4) 0.027(4) 0.041(4) -0.013(3) -0.004(3) -0.005(3)
C114 0.045(4) 0.026(4) 0.039(4) -0.010(3) -0.011(3) 0.001(3)
C115 0.034(4) 0.026(4) 0.026(4) -0.007(3) -0.009(3) -0.004(3)
C116 0.034(4) 0.024(3) 0.035(4) -0.016(3) -0.013(3) 0.005(3)
C117 0.038(4) 0.031(4) 0.034(4) -0.010(3) -0.005(3) 0.002(3)
C118 0.034(4) 0.029(4) 0.021(3) -0.009(3) -0.004(3) 0.006(3)
C119 0.039(4) 0.026(4) 0.025(4) -0.004(3) -0.004(3) 0.001(3)
C120 0.040(4) 0.026(3) 0.031(4) -0.008(3) -0.003(3) 0.004(3)
C121 0.037(4) 0.030(4) 0.027(4) -0.010(3) -0.005(3) 0.000(3)
C122 0.041(4) 0.025(4) 0.021(3) -0.003(3) -0.002(3) -0.004(3)
C123 0.042(4) 0.019(3) 0.029(4) -0.010(3) 0.002(3) -0.003(3)
C124 0.043(4) 0.024(3) 0.029(4) -0.006(3) -0.010(3) -0.002(3)
C125 0.045(4) 0.023(3) 0.027(4) -0.001(3) -0.014(3) 0.000(3)
C126 0.046(5) 0.026(4) 0.036(4) -0.005(3) -0.008(3) -0.002(3)
C127 0.042(4) 0.031(4) 0.045(4) -0.003(3) -0.011(4) -0.003(3)
C128 0.041(4) 0.036(4) 0.031(4) -0.001(3) -0.008(3) 0.002(3)
C129 0.037(4) 0.030(4) 0.022(4) 0.001(3) -0.010(3) -0.001(3)
C130 0.036(4) 0.027(3) 0.021(3) 0.002(3) -0.008(3) 0.001(3)
C131 0.040(4) 0.033(4) 0.028(4) -0.009(3) -0.006(3) 0.001(3)
C132 0.034(4) 0.031(4) 0.023(3) -0.011(3) -0.006(3) 0.003(3)
C133 0.046(5) 0.041(4) 0.025(4) -0.003(3) -0.002(3) -0.002(4)
C134 0.031(4) 0.050(4) 0.032(4) -0.009(3) -0.004(3) 0.006(3)
C135 0.032(4) 0.032(4) 0.030(4) -0.010(3) -0.013(3) 0.007(3)
C136 0.042(4) 0.027(3) 0.017(3) -0.012(3) -0.012(3) 0.004(3)
C137 0.032(4) 0.031(4) 0.023(3) -0.018(3) -0.009(3) 0.007(3)
C138 0.031(4) 0.025(3) 0.024(3) -0.009(3) -0.008(3) 0.004(3)
C139 0.032(4) 0.027(3) 0.023(3) -0.008(3) -0.005(3) 0.005(3)
C140 0.029(4) 0.032(4) 0.042(4) -0.017(3) -0.009(3) 0.004(3)
C141 0.039(4) 0.031(4) 0.051(5) -0.018(3) -0.004(4) 0.006(3)
C142 0.037(4) 0.033(4) 0.037(4) -0.019(3) -0.008(3) 0.002(3)
C143 0.030(4) 0.031(4) 0.028(4) -0.017(3) -0.005(3) 0.004(3)
C144 0.037(4) 0.027(3) 0.026(4) -0.011(3) -0.004(3) 0.008(3)
C145 0.038(4) 0.035(4) 0.027(4) -0.020(3) -0.006(3) 0.004(3)
C146 0.058(5) 0.018(3) 0.044(4) -0.013(3) -0.007(4) 0.000(3)
C147 0.121(9) 0.052(6) 0.121(9) -0.057(6) 0.013(7) -0.025(6)
C148 0.088(7) 0.043(5) 0.079(6) -0.013(4) -0.026(5) -0.004(5)
C149 0.191(12) 0.026(4) 0.065(6) -0.011(4) -0.025(7) -0.013(6)
C150 0.103(5) 0.094(4) 0.208(9) -0.010(6) -0.020(6) -0.008(4)
C151 0.103(5) 0.094(4) 0.208(9) -0.010(6) -0.020(6) -0.008(4)
C152 0.103(5) 0.094(4) 0.208(9) -0.010(6) -0.020(6) -0.008(4)
C153 0.103(5) 0.094(4) 0.208(9) -0.010(6) -0.020(6) -0.008(4)
C154 0.031(4) 0.065(5) 0.048(4) -0.027(4) -0.008(3) 0.008(4)
C155 0.056(6) 0.105(8) 0.173(11) -0.043(8) 0.002(7) -0.018(6)
C156 0.049(5) 0.130(8) 0.116(8) -0.077(7) -0.005(5) 0.023(5)
C157 0.089(8) 0.212(12) 0.070(7) -0.011(8) -0.029(6) 0.068(8)
C158 0.054(5) 0.022(4) 0.062(5) -0.014(3) 0.003(4) 0.002(3)
C159 0.059(6) 0.043(5) 0.129(9) -0.018(5) -0.004(6) 0.005(4)
C160 0.103(7) 0.032(4) 0.075(6) -0.023(4) 0.017(5) 0.006(4)
C161 0.058(5) 0.027(4) 0.081(6) -0.009(4) -0.005(4) 0.010(4)
C162 0.056(5) 0.017(3) 0.042(4) -0.007(3) -0.006(4) -0.004(3)
C163 0.099(7) 0.042(5) 0.070(6) -0.023(4) 0.002(5) 0.004(5)
C164 0.084(7) 0.038(5) 0.104(8) -0.017(5) -0.025(6) -0.015(5)
C165 0.123(8) 0.048(5) 0.056(6) 0.011(4) -0.018(6) -0.029(5)
C166 0.041(5) 0.058(5) 0.071(6) -0.018(4) -0.014(4) -0.001(4)
C167 0.076(7) 0.049(6) 0.135(10) 0.007(6) -0.027(6) -0.019(5)
C168 0.052(5) 0.092(7) 0.085(7) -0.027(6) -0.019(5) -0.015(5)
C169 0.051(6) 0.099(7) 0.092(7) -0.036(6) 0.002(5) -0.015(5)
C170 0.056(3) 0.123(5) 0.155(6) -0.080(4) 0.005(3) 0.004(3)
C171 0.056(3) 0.123(5) 0.155(6) -0.080(4) 0.005(3) 0.004(3)
C172 0.056(3) 0.123(5) 0.155(6) -0.080(4) 0.005(3) 0.004(3)
C173 0.056(3) 0.123(5) 0.155(6) -0.080(4) 0.005(3) 0.004(3)
C174 0.047(5) 0.029(4) 0.087(6) -0.028(4) -0.026(4) 0.013(3)
C175 0.091(8) 0.068(7) 0.253(16) -0.102(9) -0.103(9) 0.060(6)
C176 0.084(6) 0.036(4) 0.080(6) -0.027(4) 0.026(5) 0.010(4)
C177 0.089(6) 0.033(4) 0.064(6) -0.019(4) -0.016(5) 0.018(4)
C178 0.036(4) 0.018(3) 0.028(4) -0.005(3) -0.006(3) 0.000(3)
C179 0.053(5) 0.065(5) 0.052(5) -0.029(4) -0.012(4) 0.006(4)
C180 0.141(9) 0.043(5) 0.035(5) -0.009(4) -0.023(5) 0.008(5)
C181 0.116(8) 0.049(5) 0.042(5) -0.020(4) 0.000(5) -0.014(5)
C182 0.043(4) 0.028(3) 0.026(4) -0.014(3) -0.015(3) 0.003(3)
C183 0.061(5) 0.027(4) 0.050(5) -0.020(3) -0.018(4) 0.015(3)
C184 0.053(5) 0.044(4) 0.029(4) -0.011(3) -0.010(3) 0.003(4)
C185 0.053(5) 0.032(4) 0.032(4) -0.009(3) -0.010(3) 0.004(3)
C186 0.084(6) 0.042(4) 0.041(5) -0.008(4) -0.016(4) -0.003(4)
C187 0.074(6) 0.053(5) 0.033(4) -0.005(4) -0.004(4) 0.016(4)
C188 0.040(4) 0.036(4) 0.024(4) -0.014(3) -0.005(3) 0.003(3)
C189 0.062(5) 0.031(4) 0.032(4) -0.007(3) -0.006(4) 0.004(3)
C190 0.057(5) 0.028(4) 0.031(4) -0.006(3) -0.010(3) 0.002(3)
C191 0.034(4) 0.027(3) 0.027(4) -0.016(3) -0.004(3) 0.004(3)
C192 0.037(4) 0.027(3) 0.036(4) -0.008(3) -0.007(3) 0.003(3)
C193 0.045(4) 0.027(3) 0.031(4) -0.011(3) -0.006(3) 0.005(3)
C194 0.033(4) 0.024(3) 0.029(4) -0.014(3) -0.002(3) 0.000(3)
C195 0.045(4) 0.037(4) 0.025(4) -0.010(3) -0.010(3) 0.004(3)
C196 0.040(4) 0.024(3) 0.036(4) -0.007(3) -0.007(3) -0.004(3)
C197 0.068(6) 0.065(5) 0.040(5) -0.007(4) -0.014(4) 0.016(4)
C198 0.084(6) 0.078(6) 0.033(5) -0.017(4) -0.006(4) 0.026(5)
C199 0.096(7) 0.052(5) 0.049(5) -0.022(4) -0.010(5) 0.007(5)
C200 0.085(5) 0.084(5) 0.051(5) -0.020(4) -0.009(4) -0.036(5)
C201 0.065(5) 0.047(4) 0.037(4) -0.016(3) -0.009(4) 0.003(4)
C202 0.104(7) 0.042(5) 0.054(5) -0.013(4) 0.022(5) 0.007(5)
C203 0.098(8) 0.086(7) 0.062(6) -0.002(5) -0.034(6) 0.024(6)
C204 0.111(8) 0.086(7) 0.037(5) -0.024(5) -0.028(5) 0.043(6)
C205 0.112(8) 0.076(6) 0.046(5) -0.010(5) -0.004(5) 0.030(6)
C206 0.105(8) 0.092(7) 0.091(8) -0.049(6) -0.039(6) 0.003(6)
C207 0.079(6) 0.052(5) 0.038(5) -0.015(4) -0.012(4) 0.003(4)
C208 0.070(6) 0.066(6) 0.059(6) -0.007(4) 0.013(5) 0.020(5)
C63 0.050(12) 0.080(13) 0.094(14) -0.036(12) -0.005(11) 0.017(11)
C64 0.042(10) 0.080(11) 0.086(11) -0.023(10) -0.008(10) 0.030(9)
C62 0.054(10) 0.072(11) 0.098(12) -0.044(10) -0.005(10) 0.023(9)
C86A 0.080(15) 0.044(12) 0.15(2) 0.008(14) -0.037(15) -0.048(12)
C87A 0.054(11) 0.049(11) 0.109(15) -0.006(13) -0.002(13) -0.011(10)
C88 0.077(10) 0.027(7) 0.073(15) -0.010(9) -0.022(14) -0.015(7)

loop_
_atom_type_symbol
_atom_type_description
_atom_type_scat_dispersion_real
_atom_type_scat_dispersion_imag
_atom_type_scat_source
C C 0.0033 0.0016 'International Tables Vol C Tables 4.2.6.8 and 6.1.1.4'
H H 0.0000 0.0000 'International Tables Vol C Tables 4.2.6.8 and 6.1.1.4'
N N 0.0061 0.0033 'International Tables Vol C Tables 4.2.6.8 and 6.1.1.4'
O O 0.0106 0.0060 'International Tables Vol C Tables 4.2.6.8 and 6.1.1.4'
Mn Mn 0.3368 0.7283 'International Tables Vol C Tables 4.2.6.8 and 6.1.1.4'
Na Na 0.0362 0.0249 'International Tables Vol C Tables 4.2.6.8 and 6.1.1.4'

loop_
_geom_angle_atom_site_label_1
_geom_angle_atom_site_label_2
_geom_angle_atom_site_label_3
_geom_angle
O4 Mn1 O5 99.58(17)
O4 Mn1 O20 163.75(17)
O5 Mn1 O20 95.01(17)
O4 Mn1 O21 97.64(16)
O5 Mn1 O21 161.62(17)
O20 Mn1 O21 67.16(16)
O4 Mn1 O26 93.63(16)
O5 Mn1 O26 92.73(16)
O20 Mn1 O26 92.79(16)
O21 Mn1 O26 92.56(15)
O4 Mn1 O27 85.65(16)
O5 Mn1 O27 85.29(15)
O20 Mn1 O27 88.46(15)
O21 Mn1 O27 89.66(15)
O26 Mn1 O27 177.75(15)
O4 Mn1 C178 131.12(15)
O5 Mn1 C178 128.68(15)
O20 Mn1 C178 33.69(15)
O21 Mn1 C178 33.54(15)
O26 Mn1 C178 91.61(14)
O27 Mn1 C178 90.47(14)
O4 Mn1 Na2 132.28(13)
O5 Mn1 Na2 82.34(12)
O20 Mn1 Na2 42.89(12)
O21 Mn1 Na2 81.34(12)
O26 Mn1 Na2 134.07(12)
O27 Mn1 Na2 46.76(11)
C178 Mn1 Na2 59.30(14)
O4 Mn1 Na1 80.70(12)
O5 Mn1 Na1 137.50(12)
O20 Mn1 Na1 83.72(12)
O21 Mn1 Na1 40.25(12)
O26 Mn1 Na1 129.76(12)
O27 Mn1 Na1 52.23(10)
C178 Mn1 Na1 59.53(14)
Na2 Mn1 Na1 68.01(5)
O7 Na2 O18 103.24(16)
O7 Na2 O6 86.75(15)
O18 Na2 O6 157.57(18)
O7 Na2 O20 167.13(17)
O18 Na2 O20 89.37(15)
O6 Na2 O20 82.34(14)
O7 Na2 O25 87.53(16)
O18 Na2 O25 99.61(16)
O6 Na2 O25 100.85(16)
O20 Na2 O25 87.83(15)
O7 Na2 O27 111.84(16)
O18 Na2 O27 75.91(15)
O6 Na2 O27 81.75(15)
O20 Na2 O27 73.39(14)
O25 Na2 O27 160.61(17)
O7 Na2 C178 166.66(13)
O18 Na2 C178 64.82(11)
O6 Na2 C178 106.53(12)
O20 Na2 C178 24.81(11)
O25 Na2 C178 88.70(12)
O27 Na2 C178 72.25(12)
O7 Na2 C185 80.18(12)
O18 Na2 C185 122.62(13)
O6 Na2 C185 78.53(12)
O20 Na2 C185 90.94(12)
O25 Na2 C185 23.17(13)
O27 Na2 C185 156.28(12)
C178 Na2 C185 100.91(17)
O7 Na2 Mn1 147.89(13)
O18 Na2 Mn1 87.74(12)
O6 Na2 Mn1 73.95(11)
O20 Na2 Mn1 33.12(10)
O25 Na2 Mn1 120.73(12)
O27 Na2 Mn1 41.16(9)
C178 Na2 Mn1 42.21(11)
C185 Na2 Mn1 119.31(12)
O7 Na2 Na3 113.53(12)
O18 Na2 Na3 66.23(11)
O6 Na2 Na3 128.34(13)
O20 Na2 Na3 69.01(10)
O25 Na2 Na3 38.90(10)
O27 Na2 Na3 125.77(12)
C178 Na2 Na3 57.28(12)
C185 Na2 Na3 60.67(13)
Mn1 Na2 Na3 98.54(6)
O7 Na2 Na1 120.47(13)
O18 Na2 Na1 31.28(11)
O6 Na2 Na1 126.67(13)
O20 Na2 Na1 71.92(11)
O25 Na2 Na1 123.20(13)
O27 Na2 Na1 46.70(10)
C178 Na2 Na1 52.37(11)
C185 Na2 Na1 145.10(13)
Mn1 Na2 Na1 58.90(5)
Na3 Na2 Na1 84.61(6)
C6 O1 H1O 109.5
C179 N1 C180 128.6(6)
C179 N1 C181 113.4(5)
C180 N1 C181 118.0(6)
C2 C1 C6 119.6(6)
C2 C1 C56 119.7(5)
C6 C1 C56 120.7(5)
O16 Mn2 O9 97.83(17)
O16 Mn2 O17 165.70(16)
O9 Mn2 O17 94.85(16)
O16 Mn2 O19 99.48(16)
O9 Mn2 O19 161.28(16)
O17 Mn2 O19 67.19(16)
O16 Mn2 O24 93.87(16)
O9 Mn2 O24 92.80(16)
O17 Mn2 O24 92.08(16)
O19 Mn2 O24 93.07(16)
O16 Mn2 O28 85.77(15)
O9 Mn2 O28 85.60(15)
O17 Mn2 O28 88.65(15)
O19 Mn2 O28 88.63(15)
O24 Mn2 O28 178.30(15)
O16 Mn2 C89 133.52(14)
O9 Mn2 C89 128.03(14)
O17 Mn2 C89 33.21(14)
O19 Mn2 C89 34.06(14)
O24 Mn2 C89 91.29(13)
O28 Mn2 C89 90.16(13)
O16 Mn2 Na4 79.56(12)
O9 Mn2 Na4 134.66(12)
O17 Mn2 Na4 86.83(12)
O19 Mn2 Na4 43.40(12)
O24 Mn2 Na4 132.48(12)
O28 Mn2 Na4 49.09(11)
C89 Mn2 Na4 63.61(14)
O16 Mn2 Na3 134.77(12)
O9 Mn2 Na3 83.79(11)
O17 Mn2 Na3 40.42(11)
O19 Mn2 Na3 79.00(11)
O24 Mn2 Na3 131.32(11)
O28 Mn2 Na3 49.13(10)
C89 Mn2 Na3 56.28(14)
Na4 Mn2 Na3 68.58(4)
C13 O2 Na1 118.8(3)
C182 N2 C183 121.0(4)
C182 N2 C184 120.9(4)
C183 N2 C184 118.1(4)
C1 C2 C3 122.5(6)
C1 C2 H2 118.7
C3 C2 H2 118.7
C20 O3 Na1 135.0(3)
C20 O3 H3O 109.5
Na1 O3 H3O 107.4
C185 N3 C186 124.7(5)
C185 N3 C187 117.4(4)
C186 N3 C187 117.8(5)
C2 C3 C4 116.6(5)
C2 C3 C57 124.1(6)
C4 C3 C57 119.3(5)
C27 O4 Mn1 126.0(3)
C188 N4 C190 121.4(4)
C188 N4 C189 120.4(4)
C190 N4 C189 118.2(4)
C3 C4 C5 123.0(6)
C3 C4 H4 118.5
C5 C4 H4 118.5
C34 O5 Mn1 125.3(3)
C191 N5 C192 121.8(4)
C191 N5 C193 120.0(4)
C192 N5 C193 118.1(4)
C4 C5 C6 118.1(6)
C4 C5 C7 120.5(5)
C6 C5 C7 121.4(5)
C41 O6 Na2 137.9(3)
C41 O6 H6O 109.5
Na2 O6 H6O 99.7
C194 N6 C196 122.2(4)
C194 N6 C195 120.6(4)
C196 N6 C195 117.2(4)
O1 C6 C1 121.2(5)
O1 C6 C5 118.7(5)
C1 C6 C5 120.1(5)
C48 O7 Na2 126.4(3)
C48 O7 H7O 109.5
Na2 O7 H7O 106.0
C197 N7 C198 125.5(5)
C197 N7 C199 118.3(5)
C198 N7 C199 116.2(5)
C5 C7 C8 112.5(5)
C5 C7 H7A 109.1
C8 C7 H7A 109.1
C5 C7 H7B 109.1
C8 C7 H7B 109.1
H7A C7 H7B 107.8
C55 O8 H8O 109.5
C200 N8 C201 119.7(5)
C200 N8 C202 123.7(6)
C201 N8 C202 116.6(5)
C9 C8 C13 118.2(6)
C9 C8 C7 120.2(5)
C13 C8 C7 121.5(5)
C95 O9 Mn2 126.7(2)
C203 N9 C204 130.3(6)
C203 N9 C205 114.3(6)
C204 N9 C205 115.3(6)
C10 C9 C8 124.1(6)
C10 C9 H9 118.0
C8 C9 H9 118.0
C102 O10 Na3 136.2(2)
C102 O10 H10O 109.5
Na3 O10 H10O 104.6
C206 N10 C207 121.0(6)
C206 N10 C208 121.6(6)
C207 N10 C208 117.4(5)
C9 C10 C11 115.6(6)
C9 C10 C61 122.4(5)
C11 C10 C61 122.0(6)
C109 O11 Na3 125.3(2)
C12 C11 C10 122.4(6)
C12 C11 H11 118.8
C10 C11 H11 118.8
C116 O12 H12O 109.5
C13 C12 C11 119.4(5)
C13 C12 C14 121.7(5)
C11 C12 C14 118.9(6)
C123 O13 H13O 109.5
C12 C13 O2 119.4(5)
C12 C13 C8 120.2(6)
O2 C13 C8 120.3(5)
C130 O14 Na4 128.7(3)
C130 O14 H14O 109.5
Na4 O14 H14O 110.7
C15 C14 C12 113.0(5)
C15 C14 H14A 109.0
C12 C14 H14A 109.0
C15 C14 H14B 109.0
C12 C14 H14B 109.0
H14A C14 H14B 107.8
C137 O15 Na4 128.3(2)
C137 O15 H15O 109.5
Na4 O15 H15O 96.1
C16 C15 C20 117.9(5)
C16 C15 C14 121.4(5)
C20 C15 C14 120.6(5)
C144 O16 Mn2 123.7(3)
C15 C16 C17 123.3(6)
C15 C16 H16 118.3
C17 C16 H16 118.3
C89 O17 Mn2 91.3(3)
C89 O17 Na3 102.3(2)
Mn2 O17 Na3 108.00(17)
C18 C17 C16 117.1(6)
C18 C17 C65 122.7(5)
C16 C17 C65 120.1(5)
C89 O18 Na2 132.4(3)
C89 O18 Na1 99.5(3)
Na2 O18 Na1 117.97(17)
C19 C18 C17 122.0(6)
C19 C18 H18 119.0
C17 C18 H18 119.0
C89 O19 Mn2 89.5(3)
C89 O19 Na4 113.6(2)
Mn2 O19 Na4 103.30(17)
C89 O19 Na1 85.0(3)
Mn2 O19 Na1 174.4(2)
Na4 O19 Na1 80.11(13)
C18 C19 C20 118.4(5)
C18 C19 C21 120.1(5)
C20 C19 C21 121.5(5)
C178 O20 Mn1 91.1(3)
C178 O20 Na2 104.5(2)
Mn1 O20 Na2 103.98(17)
O3 C20 C15 118.5(5)
O3 C20 C19 120.3(5)
C15 C20 C19 121.1(5)
C178 O21 Mn1 90.2(3)
C178 O21 Na1 109.8(2)
Mn1 O21 Na1 109.65(17)
C178 O21 Na4 80.1(3)
Mn1 O21 Na4 170.3(2)
Na1 O21 Na4 74.43(12)
C22 C21 C19 114.1(5)
C22 C21 H21A 108.7
C19 C21 H21A 108.7
C22 C21 H21B 108.7
C19 C21 H21B 108.7
H21A C21 H21B 107.6
C178 O22 Na3 127.4(3)
C178 O22 Na4 106.2(3)
Na3 O22 Na4 116.06(16)
C23 C22 C27 118.4(5)
C23 C22 C21 120.4(5)
C27 C22 C21 121.1(5)
C179 O23 Na1 142.3(3)
C179 O23 Na4 114.6(4)
Na1 O23 Na4 86.68(16)
C22 C23 C24 122.2(6)
C22 C23 H23 118.9
C24 C23 H23 118.9
C182 O24 Mn2 129.1(3)
C25 C24 C23 117.1(6)
C25 C24 C69 121.1(6)
C23 C24 C69 121.9(6)
C185 O25 Na3 144.7(3)
C185 O25 Na2 106.4(3)
Na3 O25 Na2 99.56(17)
C26 C25 C24 122.0(6)
C26 C25 H25 119.0
C24 C25 H25 119.0
O15 Na4 O14 88.64(16)
O15 Na4 O22 151.48(18)
O14 Na4 O22 97.86(16)
O15 Na4 O23 84.68(16)
O14 Na4 O23 100.89(17)
O22 Na4 O23 120.79(17)
O15 Na4 O19 91.10(15)
O14 Na4 O19 179.16(18)
O22 Na4 O19 82.75(15)
O23 Na4 O19 78.29(15)
O15 Na4 O28 79.52(14)
O14 Na4 O28 110.11(16)
O22 Na4 O28 72.15(14)
O23 Na4 O28 144.61(16)
O19 Na4 O28 70.62(13)
O15 Na4 O21 158.59(16)
O14 Na4 O21 90.63(14)
O22 Na4 O21 49.63(13)
O23 Na4 O21 74.44(14)
O19 Na4 O21 89.32(13)
O28 Na4 O21 120.58(14)
O15 Na4 C178 173.99(14)
O14 Na4 C178 95.74(12)
O22 Na4 C178 23.68(12)
O23 Na4 C178 98.48(12)
O19 Na4 C178 84.58(11)
O28 Na4 C178 95.08(12)
O21 Na4 C178 25.98(12)
O15 Na4 Na1 118.05(13)
O14 Na4 Na1 127.68(14)
O22 Na4 Na1 79.46(12)
O23 Na4 Na1 45.30(11)
O19 Na4 Na1 51.82(10)
O28 Na4 Na1 118.13(12)
O21 Na4 Na1 48.15(9)
C178 Na4 Na1 62.15(12)
O15 Na4 Mn2 74.46(11)
O14 Na4 Mn2 147.24(13)
O22 Na4 Mn2 85.69(12)
O23 Na4 Mn2 105.12(12)
O19 Na4 Mn2 33.30(9)
O28 Na4 Mn2 40.08(9)
O21 Na4 Mn2 115.21(11)
C178 Na4 Mn2 99.73(11)
Na1 Na4 Mn2 85.04(7)
O15 Na4 Na3 121.03(13)
O14 Na4 Na3 115.05(13)
O22 Na4 Na3 31.91(10)
O23 Na4 Na3 134.72(13)
O19 Na4 Na3 65.75(10)
O28 Na4 Na3 42.21(9)
O21 Na4 Na3 78.40(9)
C178 Na4 Na3 53.28(12)
Na1 Na4 Na3 89.83(7)
Mn2 Na4 Na3 56.30(4)
C188 O26 Mn1 131.4(3)
C27 C26 C25 119.7(6)
C27 C26 C28 121.3(5)
C25 C26 C28 119.0(5)
C191 O27 Mn1 121.1(3)
C191 O27 Na2 142.1(3)
Mn1 O27 Na2 92.08(15)
C191 O27 Na1 102.7(3)
Mn1 O27 Na1 89.81(13)
Na2 O27 Na1 94.50(14)
O4 C27 C26 120.8(5)
O4 C27 C22 118.7(5)
C26 C27 C22 120.4(5)
C194 O28 Mn2 121.8(3)
C194 O28 Na4 139.5(3)
Mn2 O28 Na4 90.83(14)
C194 O28 Na3 105.2(3)
Mn2 O28 Na3 91.47(13)
Na4 O28 Na3 96.34(13)
C29 C28 C26 115.7(5)
C29 C28 H28A 108.3
C26 C28 H28A 108.3
C29 C28 H28B 108.3
C26 C28 H28B 108.3
H28A C28 H28B 107.4
C30 C29 C34 118.4(5)
C30 C29 C28 120.8(5)
C34 C29 C28 120.7(5)
C31 C30 C29 122.5(6)
C31 C30 H30 118.8
C29 C30 H30 118.8
C30 C31 C32 117.9(5)
C30 C31 C73 119.7(5)
C32 C31 C73 122.3(5)
C33 C32 C31 121.6(6)
C33 C32 H32 119.2
C31 C32 H32 119.2
C32 C33 C34 118.9(5)
C32 C33 C35 120.1(5)
C34 C33 C35 120.9(5)
O5 C34 C33 119.6(5)
O5 C34 C29 119.8(5)
C33 C34 C29 120.6(5)
C33 C35 C36 115.5(5)
C33 C35 H35A 108.4
C36 C35 H35A 108.4
C33 C35 H35B 108.4
C36 C35 H35B 108.4
H35A C35 H35B 107.5
C37 C36 C41 118.7(6)
C37 C36 C35 119.9(5)
C41 C36 C35 121.4(5)
C38 C37 C36 122.0(6)
C38 C37 H37 119.0
C36 C37 H37 119.0
C39 C38 C37 117.6(6)
C39 C38 C77 118.9(5)
C37 C38 C77 123.5(5)
C38 C39 C40 122.2(6)
C38 C39 H39 118.9
C40 C39 H39 118.9
C41 C40 C39 119.2(6)
C41 C40 C42 121.3(5)
C39 C40 C42 119.5(6)
O6 C41 C40 118.2(5)
O6 C41 C36 121.7(5)
C40 C41 C36 120.1(6)
C43 C42 C40 112.7(5)
C43 C42 H42A 109.1
C40 C42 H42A 109.1
C43 C42 H42B 109.1
C40 C42 H42B 109.1
H42A C42 H42B 107.8
C44 C43 C48 119.1(5)
C44 C43 C42 119.5(5)
C48 C43 C42 121.4(5)
C43 C44 C45 123.0(6)
C43 C44 H44 118.5
C45 C44 H44 118.5
C46 C45 C44 115.4(6)
C46 C45 C81 121.7(5)
C44 C45 C81 122.9(5)
C47 C46 C45 123.8(6)
C47 C46 H46 118.1
C45 C46 H46 118.1
C46 C47 C48 119.0(5)
C46 C47 C49 119.7(5)
C48 C47 C49 121.3(5)
O7 C48 C43 119.0(5)
O7 C48 C47 121.3(5)
C43 C48 C47 119.6(5)
C47 C49 C50 112.1(5)
C47 C49 H49A 109.2
C50 C49 H49A 109.2
C47 C49 H49B 109.2
C50 C49 H49B 109.2
H49A C49 H49B 107.9
C51 C50 C55 119.6(6)
C51 C50 C49 120.1(6)
C55 C50 C49 120.2(5)
C50 C51 C52 121.8(6)
C50 C51 H51 119.1
C52 C51 H51 119.1
C53 C52 C51 117.0(6)
C53 C52 C85 122.2(5)
C51 C52 C85 120.6(6)
C54 C53 C52 123.6(6)
C54 C53 H53 118.2
C52 C53 H53 118.2
C53 C54 C55 118.5(6)
C53 C54 C56 120.9(6)
C55 C54 C56 120.6(5)
O8 C55 C50 119.3(5)
O8 C55 C54 121.2(5)
C50 C55 C54 119.4(5)
C54 C56 C1 114.4(5)
C54 C56 H56A 108.7
C1 C56 H56A 108.7
C54 C56 H56B 108.7
C1 C56 H56B 108.7
H56A C56 H56B 107.6
C58 C57 C60 109.0(6)
C58 C57 C59 107.7(6)
C60 C57 C59 108.4(6)
C58 C57 C3 111.9(5)
C60 C57 C3 109.0(5)
C59 C57 C3 110.7(5)
C57 C58 H58A 109.5
C57 C58 H58B 109.5
H58A C58 H58B 109.5
C57 C58 H58C 109.5
H58A C58 H58C 109.5
H58B C58 H58C 109.5
O3 Na1 O23 89.74(16)
O3 Na1 O2 87.55(16)
O23 Na1 O2 112.50(17)
O3 Na1 O18 138.71(17)
O23 Na1 O18 127.28(17)
O2 Na1 O18 92.88(16)
O3 Na1 O21 84.74(15)
O23 Na1 O21 82.99(15)
O2 Na1 O21 162.69(17)
O18 Na1 O21 82.87(15)
O3 Na1 O19 167.17(17)
O23 Na1 O19 77.44(15)
O2 Na1 O19 96.92(15)
O18 Na1 O19 53.33(13)
O21 Na1 O19 93.96(14)
O3 Na1 C89 163.66(14)
O23 Na1 C89 103.55(13)
O2 Na1 C89 95.89(12)
O18 Na1 C89 25.41(12)
O21 Na1 C89 87.46(11)
O19 Na1 C89 27.93(12)
O3 Na1 O27 71.24(14)
O23 Na1 O27 144.62(16)
O2 Na1 O27 96.63(14)
O18 Na1 O27 67.71(13)
O21 Na1 O27 66.21(13)
O19 Na1 O27 119.87(14)
C89 Na1 O27 92.48(12)
O3 Na1 Na4 122.41(13)
O23 Na1 Na4 48.02(12)
O2 Na1 Na4 138.79(13)
O18 Na1 Na4 82.16(12)
O21 Na1 Na4 57.42(10)
O19 Na1 Na4 48.07(10)
C89 Na1 Na4 63.71(12)
O27 Na1 Na4 118.40(11)
O3 Na1 Mn1 68.56(11)
O23 Na1 Mn1 107.71(13)
O2 Na1 Mn1 132.73(13)
O18 Na1 Mn1 81.58(11)
O21 Na1 Mn1 30.10(9)
O19 Na1 Mn1 115.48(11)
C89 Na1 Mn1 97.93(11)
O27 Na1 Mn1 37.96(8)
Na4 Na1 Mn1 87.21(7)
O3 Na1 Na2 109.60(13)
O23 Na1 Na2 139.48(14)
O2 Na1 Na2 103.85(13)
O18 Na1 Na2 30.74(10)
O21 Na1 Na2 64.60(11)
O19 Na1 Na2 81.09(11)
C89 Na1 Na2 54.07(12)
O27 Na1 Na2 38.81(9)
Na4 Na1 Na2 92.50(8)
Mn1 Na1 Na2 53.09(5)
C57 C59 H59A 109.5
C57 C59 H59B 109.5
H59A C59 H59B 109.5
C57 C59 H59C 109.5
H59A C59 H59C 109.5
H59B C59 H59C 109.5
C57 C60 H60A 109.5
C57 C60 H60B 109.5
H60A C60 H60B 109.5
C57 C60 H60C 109.5
H60A C60 H60C 109.5
H60B C60 H60C 109.5
C62 C61 C64A 130.3(9)
C62 C61 C10 114.8(9)
C64A C61 C10 114.9(6)
C62 C61 C64 109.8(15)
C64A C61 C64 54.2(10)
C10 C61 C64 108.2(8)
C62 C61 C62A 52.4(11)
C64A C61 C62A 112.2(8)
C10 C61 C62A 107.1(6)
C64 C61 C62A 63.5(10)
C62 C61 C63A 52.0(11)
C64A C61 C63A 109.0(8)
C10 C61 C63A 109.1(6)
C64 C61 C63A 142.8(8)
C62A C61 C63A 104.0(8)
C62 C61 C63 115.6(14)
C64A C61 C63 45.6(11)
C10 C61 C63 107.6(9)
C64 C61 C63 99.7(15)
C62A C61 C63 144.7(9)
C63A C61 C63 69.9(10)
C61 C62A H62A 109.5
C61 C62A H62B 109.5
H62A C62A H62B 109.5
C61 C62A H62C 109.5
H62A C62A H62C 109.5
H62B C62A H62C 109.5
C61 C63A H63A 109.5
C61 C63A H63B 109.5
H63A C63A H63B 109.5
C61 C63A H63C 109.5
H63A C63A H63C 109.5
H63B C63A H63C 109.5
C61 C64A H64A 109.5
C61 C64A H64B 109.5
H64A C64A H64B 109.5
C61 C64A H64C 109.5
H64A C64A H64C 109.5
H64B C64A H64C 109.5
C67 C65 C66 109.4(6)
C67 C65 C17 112.0(5)
C66 C65 C17 108.7(5)
C67 C65 C68 108.0(6)
C66 C65 C68 109.9(6)
C17 C65 C68 108.7(5)
C65 C66 H66A 109.5
C65 C66 H66B 109.5
H66A C66 H66B 109.5
C65 C66 H66C 109.5
H66A C66 H66C 109.5
H66B C66 H66C 109.5
C65 C67 H67A 109.5
C65 C67 H67B 109.5
H67A C67 H67B 109.5
C65 C67 H67C 109.5
H67A C67 H67C 109.5
H67B C67 H67C 109.5
C65 C68 H68A 109.5
C65 C68 H68B 109.5
H68A C68 H68B 109.5
C65 C68 H68C 109.5
H68A C68 H68C 109.5
H68B C68 H68C 109.5
C70 C69 C24 113.5(5)
C70 C69 C71 109.5(6)
C24 C69 C71 107.9(5)
C70 C69 C72 108.3(6)
C24 C69 C72 110.7(5)
C71 C69 C72 106.7(5)
C69 C70 H70A 109.5
C69 C70 H70B 109.5
H70A C70 H70B 109.5
C69 C70 H70C 109.5
H70A C70 H70C 109.5
H70B C70 H70C 109.5
C69 C71 H71A 109.5
C69 C71 H71B 109.5
H71A C71 H71B 109.5
C69 C71 H71C 109.5
H71A C71 H71C 109.5
H71B C71 H71C 109.5
C69 C72 H72A 109.5
C69 C72 H72B 109.5
H72A C72 H72B 109.5
C69 C72 H72C 109.5
H72A C72 H72C 109.5
H72B C72 H72C 109.5
C74 C73 C76 109.1(5)
C74 C73 C75 109.4(5)
C76 C73 C75 108.4(6)
C74 C73 C31 109.1(5)
C76 C73 C31 108.6(4)
C75 C73 C31 112.1(5)
C73 C74 H74A 109.5
C73 C74 H74B 109.5
H74A C74 H74B 109.5
C73 C74 H74C 109.5
H74A C74 H74C 109.5
H74B C74 H74C 109.5
C73 C75 H75A 109.5
C73 C75 H75B 109.5
H75A C75 H75B 109.5
C73 C75 H75C 109.5
H75A C75 H75C 109.5
H75B C75 H75C 109.5
C73 C76 H76A 109.5
C73 C76 H76B 109.5
H76A C76 H76B 109.5
C73 C76 H76C 109.5
H76A C76 H76C 109.5
H76B C76 H76C 109.5
C79 C77 C80 109.8(6)
C79 C77 C38 109.3(5)
C80 C77 C38 109.3(5)
C79 C77 C78 109.2(6)
C80 C77 C78 108.3(6)
C38 C77 C78 110.9(5)
C77 C78 H78A 109.5
C77 C78 H78B 109.5
H78A C78 H78B 109.5
C77 C78 H78C 109.5
H78A C78 H78C 109.5
H78B C78 H78C 109.5
C77 C79 H79A 109.5
C77 C79 H79B 109.5
H79A C79 H79B 109.5
C77 C79 H79C 109.5
H79A C79 H79C 109.5
H79B C79 H79C 109.5
C77 C80 H80A 109.5
C77 C80 H80B 109.5
H80A C80 H80B 109.5
C77 C80 H80C 109.5
H80A C80 H80C 109.5
H80B C80 H80C 109.5
C45 C81 C82 113.1(5)
C45 C81 C83 107.3(5)
C82 C81 C83 108.8(6)
C45 C81 C84 110.7(5)
C82 C81 C84 107.0(6)
C83 C81 C84 109.9(7)
C81 C82 H82A 109.5
C81 C82 H82B 109.5
H82A C82 H82B 109.5
C81 C82 H82C 109.5
H82A C82 H82C 109.5
H82B C82 H82C 109.5
C81 C83 H83A 109.5
C81 C83 H83B 109.5
H83A C83 H83B 109.5
C81 C83 H83C 109.5
H83A C83 H83C 109.5
H83B C83 H83C 109.5
C81 C84 H84A 109.5
C81 C84 H84B 109.5
H84A C84 H84B 109.5
C81 C84 H84C 109.5
H84A C84 H84C 109.5
H84B C84 H84C 109.5
C86 C85 C87A 42.9(14)
C86 C85 C88 118.7(14)
C87A C85 C88 132.2(16)
C86 C85 C88A 126(2)
C87A C85 C88A 117(2)
C88 C85 C88A 25.2(16)
C86 C85 C52 116.3(7)
C87A C85 C52 117.0(12)
C88 C85 C52 110.3(12)
C88A C85 C52 116(2)
C86 C85 C86A 56.9(13)
C87A C85 C86A 99.3(19)
C88 C85 C86A 76.6(14)
C88A C85 C86A 99(2)
C52 C85 C86A 102.1(10)
C86 C85 C87 98.4(11)
C87A C85 C87 56.2(16)
C88 C85 C87 105.0(10)
C88A C85 C87 79.8(17)
C52 C85 C87 105.9(7)
C86A C85 C87 149.2(12)
C85 C86 H86A 109.5
C85 C86 H86B 109.5
H86A C86 H86B 109.5
C85 C86 H86C 109.5
H86A C86 H86C 109.5
H86B C86 H86C 109.5
C85 C87 H87A 109.5
C85 C87 H87B 109.5
H87A C87 H87B 109.5
C85 C87 H87C 109.5
H87A C87 H87C 109.5
H87B C87 H87C 109.5
C85 C88A H88A 109.5
C85 C88A H88B 109.5
H88A C88A H88B 109.5
C85 C88A H88C 109.5
H88A C88A H88C 109.5
H88B C88A H88C 109.5
O11 Na3 O25 96.63(14)
O11 Na3 O22 98.18(14)
O25 Na3 O22 103.48(14)
O11 Na3 O10 86.09(14)
O25 Na3 O10 109.67(14)
O22 Na3 O10 145.86(14)
O11 Na3 O17 165.10(13)
O25 Na3 O17 93.74(14)
O22 Na3 O17 89.74(13)
O10 Na3 O17 80.35(13)
O11 Na3 O28 100.15(13)
O25 Na3 O28 163.00(13)
O22 Na3 O28 71.52(12)
O10 Na3 O28 74.38(13)
O17 Na3 O28 70.34(12)
O11 Na3 C89 162.80(15)
O25 Na3 C89 92.63(14)
O22 Na3 C89 65.48(12)
O10 Na3 C89 104.40(13)
O17 Na3 C89 25.21(11)
O28 Na3 C89 70.44(13)
O11 Na3 Mn2 136.35(10)
O25 Na3 Mn2 125.24(10)
O22 Na3 Mn2 84.66(9)
O10 Na3 Mn2 69.84(10)
O17 Na3 Mn2 31.58(9)
O28 Na3 Mn2 39.40(8)
C89 Na3 Mn2 41.44(12)
O11 Na3 Na2 122.50(10)
O25 Na3 Na2 41.53(11)
O22 Na3 Na2 68.56(10)
O10 Na3 Na2 136.08(10)
O17 Na3 Na2 72.15(9)
O28 Na3 Na2 124.21(9)
C89 Na3 Na2 58.30(12)
Mn2 Na3 Na2 99.21(6)
O11 Na3 Na4 110.08(11)
O25 Na3 Na4 128.70(11)
O22 Na3 Na4 32.03(10)
O10 Na3 Na4 114.96(10)
O17 Na3 Na4 70.81(10)
O28 Na3 Na4 41.45(9)
C89 Na3 Na4 53.26(12)
Mn2 Na3 Na4 55.12(3)
Na2 Na3 Na4 87.69(5)
O18 C89 O17 126.1(5)
O18 C89 O19 122.1(5)
O17 C89 O19 111.7(4)
O18 C89 Mn2 176.9(4)
O17 C89 Mn2 55.5(2)
O19 C89 Mn2 56.4(2)
O18 C89 Na1 55.1(2)
O17 C89 Na1 176.5(4)
O19 C89 Na1 67.1(2)
Mn2 C89 Na1 123.4(2)
O18 C89 Na3 100.8(3)
O17 C89 Na3 52.5(2)
O19 C89 Na3 113.7(3)
Mn2 C89 Na3 82.28(18)
Na1 C89 Na3 124.6(2)
C91 C90 C95 118.0(6)
C91 C90 C145 121.5(5)
C95 C90 C145 120.5(5)
C92 C91 C90 123.5(6)
C92 C91 H91 118.2
C90 C91 H91 118.2
C91 C92 C93 117.0(6)
C91 C92 C146 124.0(6)
C93 C92 C146 119.0(6)
C94 C93 C92 122.2(6)
C94 C93 H93 118.9
C92 C93 H93 118.9
C95 C94 C93 118.8(5)
C95 C94 C96 121.3(5)
C93 C94 C96 119.9(5)
O9 C95 C94 119.3(5)
O9 C95 C90 120.3(5)
C94 C95 C90 120.4(5)
C94 C96 C97 114.2(5)
C94 C96 H96A 108.7
C97 C96 H96A 108.7
C94 C96 H96B 108.7
C97 C96 H96B 108.7
H96A C96 H96B 107.6
C98 C97 C102 118.2(6)
C98 C97 C96 119.8(6)
C102 C97 C96 122.0(6)
C97 C98 C99 122.0(7)
C97 C98 H98 119.0
C99 C98 H98 119.0
C100 C99 C98 116.5(7)
C100 C99 C150 124.2(8)
C98 C99 C150 118.7(8)
C101 C100 C99 124.4(8)
C101 C100 H100 117.8
C99 C100 H100 117.8
C100 C101 C102 117.1(7)
C100 C101 C103 122.4(6)
C102 C101 C103 120.5(6)
O10 C102 C101 118.1(5)
O10 C102 C97 120.1(5)
C101 C102 C97 121.8(6)
C104 C103 C101 112.3(5)
C104 C103 H10A 109.1
C101 C103 H10A 109.1
C104 C103 H10B 109.1
C101 C103 H10B 109.1
H10A C103 H10B 107.9
C105 C104 C109 118.9(6)
C105 C104 C103 119.6(6)
C109 C104 C103 121.6(6)
C104 C105 C106 123.0(6)
C104 C105 H105 118.5
C106 C105 H105 118.5
C107 C106 C105 115.0(6)
C107 C106 C154 123.6(6)
C105 C106 C154 121.4(6)
C108 C107 C106 124.4(6)
C108 C107 H107 117.8
C106 C107 H107 117.8
C107 C108 C109 118.6(6)
C107 C108 C110 119.7(5)
C109 C108 C110 121.6(6)
O11 C109 C108 120.6(5)
O11 C109 C104 119.3(5)
C108 C109 C104 120.0(6)
C111 C110 C108 111.7(5)
C111 C110 H11A 109.3
C108 C110 H11A 109.3
C111 C110 H11B 109.3
C108 C110 H11B 109.3
H11A C110 H11B 107.9
C112 C111 C116 119.3(6)
C112 C111 C110 120.3(6)
C116 C111 C110 120.2(5)
C111 C112 C113 122.8(6)
C111 C112 H112 118.6
C113 C112 H112 118.6
C114 C113 C112 116.4(6)
C114 C113 C158 124.0(6)
C112 C113 C158 119.6(6)
C113 C114 C115 123.2(6)
C113 C114 H114 118.4
C115 C114 H114 118.4
C114 C115 C116 118.0(6)
C114 C115 C117 120.9(6)
C116 C115 C117 121.1(6)
O12 C116 C111 120.0(5)
O12 C116 C115 119.8(5)
C111 C116 C115 120.2(5)
C115 C117 C118 114.3(5)
C115 C117 H11C 108.7
C118 C117 H11C 108.7
C115 C117 H11D 108.7
C118 C117 H11D 108.7
H11C C117 H11D 107.6
C119 C118 C123 118.8(6)
C119 C118 C117 120.0(5)
C123 C118 C117 121.2(5)
C118 C119 C120 122.9(6)
C118 C119 H119 118.6
C120 C119 H119 118.6
C119 C120 C121 117.2(6)
C119 C120 C162 121.6(6)
C121 C120 C162 121.2(6)
C122 C121 C120 122.3(6)
C122 C121 H121 118.8
C120 C121 H121 118.8
C121 C122 C123 118.8(6)
C121 C122 C124 119.9(6)
C123 C122 C124 121.3(5)
O13 C123 C122 118.2(5)
O13 C123 C118 121.7(5)
C122 C123 C118 120.0(5)
C122 C124 C125 111.9(5)
C122 C124 H12A 109.2
C125 C124 H12A 109.2
C122 C124 H12B 109.2
C125 C124 H12B 109.2
H12A C124 H12B 107.9
C126 C125 C130 118.8(6)
C126 C125 C124 120.0(6)
C130 C125 C124 121.2(6)
C127 C126 C125 123.1(6)
C127 C126 H126 118.5
C125 C126 H126 118.5
C126 C127 C128 116.7(6)
C126 C127 C166 121.1(6)
C128 C127 C166 122.2(7)
C129 C128 C127 122.8(6)
C129 C128 H128 118.6
C127 C128 H128 118.6
C130 C129 C128 118.0(6)
C130 C129 C131 122.4(6)
C128 C129 C131 119.6(6)
O14 C130 C129 118.3(5)
O14 C130 C125 121.1(5)
C129 C130 C125 120.6(6)
C132 C131 C129 114.0(5)
C132 C131 H13A 108.8
C129 C131 H13A 108.8
C132 C131 H13B 108.8
C129 C131 H13B 108.8
H13A C131 H13B 107.7
C133 C132 C137 118.4(6)
C133 C132 C131 120.8(6)
C137 C132 C131 120.8(6)
C132 C133 C134 123.8(6)
C132 C133 H133 118.1
C134 C133 H133 118.1
C133 C134 C135 115.8(6)
C133 C134 C170 121.9(7)
C135 C134 C170 122.3(7)
C136 C135 C134 123.3(6)
C136 C135 H135 118.4
C134 C135 H135 118.4
C135 C136 C137 117.8(6)
C135 C136 C138 120.4(5)
C137 C136 C138 121.7(6)
O15 C137 C132 117.8(5)
O15 C137 C136 121.3(5)
C132 C137 C136 120.8(6)
C136 C138 C139 116.2(5)
C136 C138 H13C 108.2
C139 C138 H13C 108.2
C136 C138 H13D 108.2
C139 C138 H13D 108.2
H13C C138 H13D 107.4
C140 C139 C144 119.0(6)
C140 C139 C138 120.6(6)
C144 C139 C138 120.4(5)
C139 C140 C141 122.0(6)
C139 C140 H140 119.0
C141 C140 H140 119.0
C142 C141 C140 117.8(6)
C142 C141 C174 120.0(6)
C140 C141 C174 122.2(6)
C141 C142 C143 122.4(6)
C141 C142 H142 118.8
C143 C142 H142 118.8
C144 C143 C142 117.9(6)
C144 C143 C145 122.1(5)
C142 C143 C145 119.9(5)
O16 C144 C143 119.5(5)
O16 C144 C139 119.6(5)
C143 C144 C139 120.9(5)
C143 C145 C90 116.4(5)
C143 C145 H14C 108.2
C90 C145 H14C 108.2
C143 C145 H14D 108.2
C90 C145 H14D 108.2
H14C C145 H14D 107.3
C149 C146 C147 113.4(7)
C149 C146 C148 105.8(7)
C147 C146 C148 106.1(7)
C149 C146 C92 110.9(6)
C147 C146 C92 111.1(6)
C148 C146 C92 109.1(6)
C146 C147 H14E 109.5
C146 C147 H14F 109.5
H14E C147 H14F 109.5
C146 C147 H14G 109.5
H14E C147 H14G 109.5
H14F C147 H14G 109.5
C146 C148 H14H 109.5
C146 C148 H14I 109.5
H14H C148 H14I 109.5
C146 C148 H14J 109.5
H14H C148 H14J 109.5
H14I C148 H14J 109.5
C146 C149 H14K 109.5
C146 C149 H14L 109.5
H14K C149 H14L 109.5
C146 C149 H14M 109.5
H14K C149 H14M 109.5
H14L C149 H14M 109.5
C153 C150 C152 114.2(13)
C153 C150 C151 110.0(13)
C152 C150 C151 112.8(13)
C153 C150 C99 110.9(10)
C152 C150 C99 111.8(10)
C151 C150 C99 95.7(11)
C150 C151 H15A 109.5
C150 C151 H15B 109.5
H15A C151 H15B 109.5
C150 C151 H15C 109.5
H15A C151 H15C 109.5
H15B C151 H15C 109.5
C150 C152 H15D 109.5
C150 C152 H15E 109.5
H15D C152 H15E 109.5
C150 C152 H15F 109.5
H15D C152 H15F 109.5
H15E C152 H15F 109.5
C150 C153 H15G 109.5
C150 C153 H15H 109.5
H15G C153 H15H 109.5
C150 C153 H15I 109.5
H15G C153 H15I 109.5
H15H C153 H15I 109.5
C156 C154 C157 108.8(9)
C156 C154 C106 113.6(6)
C157 C154 C106 109.0(7)
C156 C154 C155 108.3(8)
C157 C154 C155 108.6(9)
C106 C154 C155 108.5(7)
C154 C155 H1 109.5
C154 C155 H3 109.5
H1 C155 H3 109.5
C154 C155 H5 109.5
H1 C155 H5 109.5
H3 C155 H5 109.5
C154 C156 H6 109.5
C154 C156 H7 109.5
H6 C156 H7 109.5
C154 C156 H8 109.5
H6 C156 H8 109.5
H7 C156 H8 109.5
C154 C157 H10 109.5
C154 C157 H12 109.5
H10 C157 H12 109.5
C154 C157 H13 109.5
H10 C157 H13 109.5
H12 C157 H13 109.5
C159 C158 C161 109.1(7)
C159 C158 C160 109.0(7)
C161 C158 C160 108.3(6)
C159 C158 C113 110.0(6)
C161 C158 C113 111.5(6)
C160 C158 C113 108.8(6)
C158 C159 H15J 109.5
C158 C159 H15K 109.5
H15J C159 H15K 109.5
C158 C159 H15L 109.5
H15J C159 H15L 109.5
H15K C159 H15L 109.5
C158 C160 H16A 109.5
C158 C160 H16B 109.5
H16A C160 H16B 109.5
C158 C160 H16C 109.5
H16A C160 H16C 109.5
H16B C160 H16C 109.5
C158 C161 H16D 109.5
C158 C161 H16E 109.5
H16D C161 H16E 109.5
C158 C161 H16F 109.5
H16D C161 H16F 109.5
H16E C161 H16F 109.5
C164 C162 C165 112.4(7)
C164 C162 C120 113.5(6)
C165 C162 C120 109.6(6)
C164 C162 C163 107.9(7)
C165 C162 C163 104.9(7)
C120 C162 C163 108.0(6)
C162 C163 H16G 109.5
C162 C163 H16H 109.5
H16G C163 H16H 109.5
C162 C163 H16I 109.5
H16G C163 H16I 109.5
H16H C163 H16I 109.5
C162 C164 H16J 109.5
C162 C164 H16K 109.5
H16J C164 H16K 109.5
C162 C164 H16L 109.5
H16J C164 H16L 109.5
H16K C164 H16L 109.5
C162 C165 H16M 109.5
C162 C165 H16N 109.5
H16M C165 H16N 109.5
C162 C165 H16O 109.5
H16M C165 H16O 109.5
H16N C165 H16O 109.5
C167 C166 C169 109.0(8)
C167 C166 C168 109.7(8)
C169 C166 C168 107.3(7)
C167 C166 C127 108.3(6)
C169 C166 C127 113.6(7)
C168 C166 C127 108.9(7)
C166 C167 H16P 109.5
C166 C167 H16Q 109.5
H16P C167 H16Q 109.5
C166 C167 H16R 109.5
H16P C167 H16R 109.5
H16Q C167 H16R 109.5
C166 C168 H16S 109.5
C166 C168 H16T 109.5
H16S C168 H16T 109.5
C166 C168 H16U 109.5
H16S C168 H16U 109.5
H16T C168 H16U 109.5
C166 C169 H16V 109.5
C166 C169 H16W 109.5
H16V C169 H16W 109.5
C166 C169 H300 109.5
H16V C169 H300 109.5
H16W C169 H300 109.5
C171 C170 C134 113.2(8)
C171 C170 C173 105.4(9)
C134 C170 C173 108.6(8)
C171 C170 C172 120.2(10)
C134 C170 C172 113.6(8)
C173 C170 C172 92.9(9)
C170 C171 H17A 109.5
C170 C171 H17B 109.5
H17A C171 H17B 109.5
C170 C171 H17C 109.5
H17A C171 H17C 109.5
H17B C171 H17C 109.5
C170 C172 H17D 109.5
C170 C172 H17E 109.5
H17D C172 H17E 109.5
C170 C172 H17F 109.5
H17D C172 H17F 109.5
H17E C172 H17F 109.5
C170 C173 H17G 109.5
C170 C173 H17H 109.5
H17G C173 H17H 109.5
C170 C173 H17I 109.5
H17G C173 H17I 109.5
H17H C173 H17I 109.5
C175 C174 C177 110.9(8)
C175 C174 C176 108.5(8)
C177 C174 C176 109.4(6)
C175 C174 C141 111.5(6)
C177 C174 C141 108.8(6)
C176 C174 C141 107.7(6)
C174 C175 H14 109.5
C174 C175 H15 109.5
H14 C175 H15 109.5
C174 C175 H17 109.5
H14 C175 H17 109.5
H15 C175 H17 109.5
C174 C176 H19 109.5
C174 C176 H20 109.5
H19 C176 H20 109.5
C174 C176 H21 109.5
H19 C176 H21 109.5
H20 C176 H21 109.5
C174 C177 H22 109.5
C174 C177 H24 109.5
H22 C177 H24 109.5
C174 C177 H26 109.5
H22 C177 H26 109.5
H24 C177 H26 109.5
O22 C178 O21 124.0(5)
O22 C178 O20 124.7(5)
O21 C178 O20 111.3(4)
O22 C178 Mn1 176.7(4)
O21 C178 Mn1 56.3(2)
O20 C178 Mn1 55.2(2)
O22 C178 Na4 50.1(2)
O21 C178 Na4 73.9(3)
O20 C178 Na4 173.6(4)
Mn1 C178 Na4 130.2(2)
O22 C178 Na2 104.0(3)
O21 C178 Na2 111.2(3)
O20 C178 Na2 50.7(2)
Mn1 C178 Na2 78.49(17)
Na4 C178 Na2 124.53(19)
O23 C179 N1 123.5(7)
O23 C179 H179 118.2
N1 C179 H179 118.2
N1 C180 H18A 109.5
N1 C180 H18B 109.5
H18A C180 H18B 109.5
N1 C180 H18C 109.5
H18A C180 H18C 109.5
H18B C180 H18C 109.5
N1 C181 H18D 109.5
N1 C181 H18E 109.5
H18D C181 H18E 109.5
N1 C181 H18F 109.5
H18D C181 H18F 109.5
H18E C181 H18F 109.5
O24 C182 N2 123.5(5)
O24 C182 H182 118.2
N2 C182 H182 118.2
N2 C183 H18G 109.5
N2 C183 H18H 109.5
H18G C183 H18H 109.5
N2 C183 H18I 109.5
H18G C183 H18I 109.5
H18H C183 H18I 109.5
N2 C184 H18J 109.5
N2 C184 H18K 109.5
H18J C184 H18K 109.5
N2 C184 H18L 109.5
H18J C184 H18L 109.5
H18K C184 H18L 109.5
O25 C185 N3 124.9(5)
O25 C185 Na2 50.4(3)
N3 C185 Na2 159.2(4)
O25 C185 H185 117.5
N3 C185 H185 117.5
Na2 C185 H185 71.3
N3 C186 H18M 109.5
N3 C186 H18N 109.5
H18M C186 H18N 109.5
N3 C186 H18O 109.5
H18M C186 H18O 109.5
H18N C186 H18O 109.5
N3 C187 H18P 109.5
N3 C187 H18Q 109.5
H18P C187 H18Q 109.5
N3 C187 H18R 109.5
H18P C187 H18R 109.5
H18Q C187 H18R 109.5
O26 C188 N4 123.2(5)
O26 C188 H188 118.4
N4 C188 H188 118.4
N4 C189 H18S 109.5
N4 C189 H18T 109.5
H18S C189 H18T 109.5
N4 C189 H18U 109.5
H18S C189 H18U 109.5
H18T C189 H18U 109.5
N4 C190 H19A 109.5
N4 C190 H19B 109.5
H19A C190 H19B 109.5
N4 C190 H19C 109.5
H19A C190 H19C 109.5
H19B C190 H19C 109.5
O27 C191 N5 123.8(5)
O27 C191 H191 118.1
N5 C191 H191 118.1
N5 C192 H19D 109.5
N5 C192 H19E 109.5
H19D C192 H19E 109.5
N5 C192 H19F 109.5
H19D C192 H19F 109.5
H19E C192 H19F 109.5
N5 C193 H19G 109.5
N5 C193 H19H 109.5
H19G C193 H19H 109.5
N5 C193 H19I 109.5
H19G C193 H19I 109.5
H19H C193 H19I 109.5
O28 C194 N6 124.4(5)
O28 C194 H194 117.8
N6 C194 H194 117.8
N6 C195 H19J 109.5
N6 C195 H19K 109.5
H19J C195 H19K 109.5
N6 C195 H19L 109.5
H19J C195 H19L 109.5
H19K C195 H19L 109.5
N6 C196 H19M 109.5
N6 C196 H19N 109.5
H19M C196 H19N 109.5
N6 C196 H19O 109.5
H19M C196 H19O 109.5
H19N C196 H19O 109.5
O29 C197 N7 125.1(7)
O29 C197 H197 117.5
N7 C197 H197 117.5
N7 C198 H19P 109.5
N7 C198 H19Q 109.5
H19P C198 H19Q 109.5
N7 C198 H19R 109.5
H19P C198 H19R 109.5
H19Q C198 H19R 109.5
N7 C199 H19S 109.5
N7 C199 H19T 109.5
H19S C199 H19T 109.5
N7 C199 H19U 109.5
H19S C199 H19U 109.5
H19T C199 H19U 109.5
O30 C200 N8 128.0(8)
O30 C200 H200 116.0
N8 C200 H200 116.0
N8 C201 H20A 109.5
N8 C201 H20B 109.5
H20A C201 H20B 109.5
N8 C201 H20C 109.5
H20A C201 H20C 109.5
H20B C201 H20C 109.5
N8 C202 H20D 109.5
N8 C202 H20E 109.5
H20D C202 H20E 109.5
N8 C202 H20F 109.5
H20D C202 H20F 109.5
H20E C202 H20F 109.5
O31 C203 N9 125.9(9)
O31 C203 H203 117.1
N9 C203 H203 117.1
N9 C204 H20G 109.5
N9 C204 H20H 109.5
H20G C204 H20H 109.5
N9 C204 H20I 109.5
H20G C204 H20I 109.5
H20H C204 H20I 109.5
N9 C205 H20J 109.5
N9 C205 H20K 109.5
H20J C205 H20K 109.5
N9 C205 H20L 109.5
H20J C205 H20L 109.5
H20K C205 H20L 109.5
O32 C206 N10 125.8(8)
O32 C206 H206 117.1
N10 C206 H206 117.1
N10 C207 H20M 109.5
N10 C207 H20N 109.5
H20M C207 H20N 109.5
N10 C207 H20O 109.5
H20M C207 H20O 109.5
H20N C207 H20O 109.5
N10 C208 H20P 109.5
N10 C208 H20Q 109.5
H20P C208 H20Q 109.5
N10 C208 H20R 109.5
H20P C208 H20R 109.5
H20Q C208 H20R 109.5
C61 C63 H63D 109.5
C61 C63 H63E 109.5
H63D C63 H63E 109.5
C61 C63 H63F 109.5
H63D C63 H63F 109.5
H63E C63 H63F 109.5
C61 C64 H64D 109.5
C61 C64 H64E 109.5
H64D C64 H64E 109.5
C61 C64 H64F 109.5
H64D C64 H64F 109.5
H64E C64 H64F 109.5
C61 C62 H62D 109.5
C61 C62 H62E 109.5
H62D C62 H62E 109.5
C61 C62 H62F 109.5
H62D C62 H62F 109.5
H62E C62 H62F 109.5
C85 C86A H86D 109.5
C85 C86A H86E 109.5
H86D C86A H86E 109.5
C85 C86A H86F 109.5
H86D C86A H86F 109.5
H86E C86A H86F 109.5
C85 C87A H87D 109.5
C85 C87A H87E 109.5
H87D C87A H87E 109.5
C85 C87A H87F 109.5
H87D C87A H87F 109.5
H87E C87A H87F 109.5
C85 C88 H88D 109.5
C85 C88 H88E 109.5
H88D C88 H88E 109.5
C85 C88 H88F 109.5
H88D C88 H88F 109.5
H88E C88 H88F 109.5

loop_
_geom_bond_atom_site_label_1
_geom_bond_atom_site_label_2
_geom_bond_distance
Mn1 O4 1.891(4)
Mn1 O5 1.910(4)
Mn1 O20 1.948(4)
Mn1 O21 1.972(4)
Mn1 O26 2.151(4)
Mn1 O27 2.278(4)
Mn1 C178 2.371(6)
Mn1 Na2 3.459(2)
Mn1 Na1 3.703(2)
Na2 O7 2.302(4)
Na2 O18 2.321(4)
Na2 O6 2.369(4)
Na2 O20 2.426(4)
Na2 O25 2.451(5)
Na2 O27 2.521(5)
Na2 C178 3.035(6)
Na2 C185 3.052(7)
Na2 Na3 3.646(2)
Na2 Na1 4.011(3)
O1 C6 1.363(7)
O1 H1O 0.8400
N1 C179 1.374(8)
N1 C180 1.387(8)
N1 C181 1.450(8)
C1 C2 1.384(8)
C1 C6 1.390(9)
C1 C56 1.535(9)
Mn2 O16 1.898(4)
Mn2 O9 1.898(4)
Mn2 O17 1.963(4)
Mn2 O19 1.983(4)
Mn2 O24 2.133(4)
Mn2 O28 2.263(4)
Mn2 C89 2.381(6)
Mn2 Na4 3.515(2)
Mn2 Na3 3.564(2)
O2 C13 1.385(7)
O2 Na1 2.350(5)
N2 C182 1.304(6)
N2 C183 1.441(7)
N2 C184 1.464(7)
C2 C3 1.385(8)
C2 H2 0.9500
O3 C20 1.367(7)
O3 Na1 2.299(4)
O3 H3O 0.8400
N3 C185 1.321(7)
N3 C186 1.413(7)
N3 C187 1.462(7)
C3 C4 1.393(9)
C3 C57 1.536(8)
O4 C27 1.373(7)
N4 C188 1.299(6)
N4 C190 1.435(7)
N4 C189 1.472(7)
C4 C5 1.395(8)
C4 H4 0.9500
O5 C34 1.371(7)
N5 C191 1.327(6)
N5 C192 1.453(6)
N5 C193 1.454(6)
C5 C6 1.398(8)
C5 C7 1.507(8)
O6 C41 1.355(7)
O6 H6O 0.8400
N6 C194 1.309(6)
N6 C196 1.453(6)
N6 C195 1.474(6)
O7 C48 1.362(7)
O7 H7O 0.8400
N7 C197 1.333(9)
N7 C198 1.404(8)
N7 C199 1.457(8)
C7 C8 1.519(9)
C7 H7A 0.9900
C7 H7B 0.9900
O8 C55 1.346(7)
O8 H8O 0.8400
N8 C200 1.316(9)
N8 C201 1.446(7)
N8 C202 1.449(8)
C8 C9 1.380(9)
C8 C13 1.414(8)
O9 C95 1.367(6)
N9 C203 1.357(11)
N9 C204 1.423(9)
N9 C205 1.462(9)
C9 C10 1.377(9)
C9 H9 0.9500
O10 C102 1.356(6)
O10 Na3 2.353(4)
O10 H10O 0.8400
N10 C206 1.336(10)
N10 C207 1.432(7)
N10 C208 1.440(8)
C10 C11 1.412(9)
C10 C61 1.518(9)
O11 C109 1.379(6)
O11 Na3 2.311(4)
C11 C12 1.396(9)
C11 H11 0.9500
O12 C116 1.346(6)
O12 H12O 0.8400
C12 C13 1.365(9)
C12 C14 1.546(8)
O13 C123 1.353(6)
O13 H13O 0.8400
O14 C130 1.386(6)
O14 Na4 2.346(5)
O14 H14O 0.8400
C14 C15 1.518(8)
C14 H14A 0.9900
C14 H14B 0.9900
O15 C137 1.368(6)
O15 Na4 2.317(4)
O15 H15O 0.8400
C15 C16 1.376(8)
C15 C20 1.391(8)
O16 C144 1.367(6)
C16 C17 1.394(9)
C16 H16 0.9500
O17 C89 1.304(6)
O17 Na3 2.430(4)
C17 C18 1.390(8)
C17 C65 1.540(9)
O18 C89 1.234(6)
O18 Na1 2.358(5)
C18 C19 1.390(8)
C18 H18 0.9500
O19 C89 1.333(6)
O19 Na4 2.482(4)
O19 Na1 2.622(4)
C19 C20 1.403(8)
C19 C21 1.529(8)
O20 C178 1.316(6)
O21 C178 1.310(6)
O21 Na1 2.541(4)
O21 Na4 2.874(4)
C21 C22 1.508(8)
C21 H21A 0.9900
C21 H21B 0.9900
O22 C178 1.232(6)
O22 Na3 2.347(4)
O22 Na4 2.355(5)
C22 C23 1.390(8)
C22 C27 1.403(9)
O23 C179 1.217(8)
O23 Na1 2.339(5)
O23 Na4 2.447(5)
C23 C24 1.403(9)
C23 H23 0.9500
O24 C182 1.263(6)
C24 C25 1.389(9)
C24 C69 1.530(9)
O25 C185 1.252(7)
O25 Na3 2.322(4)
C25 C26 1.389(8)
C25 H25 0.9500
Na4 O28 2.657(5)
Na4 C178 2.946(6)
Na4 Na1 3.286(3)
Na4 Na3 3.989(2)
O26 C188 1.243(6)
C26 C27 1.378(8)
C26 C28 1.542(8)
O27 C191 1.256(6)
O27 Na1 2.928(4)
O28 C194 1.265(6)
O28 Na3 2.696(4)
C28 C29 1.500(8)
C28 H28A 0.9900
C28 H28B 0.9900
O29 C197 1.237(9)
C29 C30 1.394(8)
C29 C34 1.407(8)
O30 C200 1.209(10)
C30 C31 1.378(9)
C30 H30 0.9500
O31 C203 1.196(11)
C31 C32 1.409(9)
C31 C73 1.545(6)
O32 C206 1.244(11)
C32 C33 1.389(8)
C32 H32 0.9500
C33 C34 1.399(8)
C33 C35 1.512(8)
C35 C36 1.525(9)
C35 H35A 0.9900
C35 H35B 0.9900
C36 C37 1.399(9)
C36 C41 1.404(8)
C37 C38 1.384(9)
C37 H37 0.9500
C38 C39 1.383(9)
C38 C77 1.540(7)
C39 C40 1.397(9)
C39 H39 0.9500
C40 C41 1.382(9)
C40 C42 1.530(8)
C42 C43 1.530(8)
C42 H42A 0.9900
C42 H42B 0.9900
C43 C44 1.382(9)
C43 C48 1.396(8)
C44 C45 1.408(9)
C44 H44 0.9500
C45 C46 1.390(8)
C45 C81 1.518(7)
C46 C47 1.375(9)
C46 H46 0.9500
C47 C48 1.400(8)
C47 C49 1.512(8)
C49 C50 1.512(8)
C49 H49A 0.9900
C49 H49B 0.9900
C50 C51 1.389(9)
C50 C55 1.395(8)
C51 C52 1.400(9)
C51 H51 0.9500
C52 C53 1.382(10)
C52 C85 1.532(7)
C53 C54 1.370(9)
C53 H53 0.9500
C54 C55 1.420(8)
C54 C56 1.493(9)
C56 H56A 0.9900
C56 H56B 0.9900
C57 C58 1.512(10)
C57 C60 1.526(10)
C57 C59 1.530(9)
C58 H58A 0.9800
C58 H58B 0.9800
C58 H58C 0.9800
Na1 C89 2.836(6)
C59 H59A 0.9800
C59 H59B 0.9800
C59 H59C 0.9800
C60 H60A 0.9800
C60 H60B 0.9800
C60 H60C 0.9800
C61 C62 1.483(16)
C61 C64A 1.498(11)
C61 C64 1.566(16)
C61 C62A 1.569(11)
C61 C63A 1.570(11)
C61 C63 1.570(16)
C62A H62A 0.9800
C62A H62B 0.9800
C62A H62C 0.9800
C63A H63A 0.9800
C63A H63B 0.9800
C63A H63C 0.9800
C64A H64A 0.9800
C64A H64B 0.9800
C64A H64C 0.9800
C65 C67 1.524(10)
C65 C66 1.525(9)
C65 C68 1.549(10)
C66 H66A 0.9800
C66 H66B 0.9800
C66 H66C 0.9800
C67 H67A 0.9800
C67 H67B 0.9800
C67 H67C 0.9800
C68 H68A 0.9800
C68 H68B 0.9800
C68 H68C 0.9800
C69 C70 1.519(9)
C69 C71 1.536(8)
C69 C72 1.546(8)
C70 H70A 0.9800
C70 H70B 0.9800
C70 H70C 0.9800
C71 H71A 0.9800
C71 H71B 0.9800
C71 H71C 0.9800
C72 H72A 0.9800
C72 H72B 0.9800
C72 H72C 0.9800
C73 C74 1.525(9)
C73 C76 1.537(9)
C73 C75 1.539(10)
C74 H74A 0.9800
C74 H74B 0.9800
C74 H74C 0.9800
C75 H75A 0.9800
C75 H75B 0.9800
C75 H75C 0.9800
C76 H76A 0.9800
C76 H76B 0.9800
C76 H76C 0.9800
C77 C79 1.518(10)
C77 C80 1.529(10)
C77 C78 1.556(10)
C78 H78A 0.9800
C78 H78B 0.9800
C78 H78C 0.9800
C79 H79A 0.9800
C79 H79B 0.9800
C79 H79C 0.9800
C80 H80A 0.9800
C80 H80B 0.9800
C80 H80C 0.9800
C81 C82 1.520(9)
C81 C83 1.538(11)
C81 C84 1.549(11)
C82 H82A 0.9800
C82 H82B 0.9800
C82 H82C 0.9800
C83 H83A 0.9800
C83 H83B 0.9800
C83 H83C 0.9800
C84 H84A 0.9800
C84 H84B 0.9800
C84 H84C 0.9800
C85 C86 1.438(13)
C85 C87A 1.473(17)
C85 C88 1.478(14)
C85 C88A 1.496(19)
C85 C86A 1.630(18)
C85 C87 1.633(13)
C86 H86A 0.9800
C86 H86B 0.9800
C86 H86C 0.9800
C87 H87A 0.9800
C87 H87B 0.9800
C87 H87C 0.9800
C88A H88A 0.9800
C88A H88B 0.9800
C88A H88C 0.9800
Na3 C89 2.992(6)
C90 C91 1.383(9)
C90 C95 1.413(8)
C90 C145 1.532(9)
C91 C92 1.376(9)
C91 H91 0.9500
C92 C93 1.398(9)
C92 C146 1.549(9)
C93 C94 1.392(8)
C93 H93 0.9500
C94 C95 1.391(9)
C94 C96 1.508(8)
C96 C97 1.521(9)
C96 H96A 0.9900
C96 H96B 0.9900
C97 C98 1.364(10)
C97 C102 1.412(9)
C98 C99 1.400(12)
C98 H98 0.9500
C99 C100 1.393(12)
C99 C150 1.626(15)
C100 C101 1.353(10)
C100 H100 0.9500
C101 C102 1.387(9)
C101 C103 1.530(9)
C103 C104 1.516(8)
C103 H10A 0.9900
C103 H10B 0.9900
C104 C105 1.377(9)
C104 C109 1.404(9)
C105 C106 1.411(9)
C105 H105 0.9500
C106 C107 1.392(9)
C106 C154 1.524(10)
C107 C108 1.371(9)
C107 H107 0.9500
C108 C109 1.390(8)
C108 C110 1.516(9)
C110 C111 1.511(9)
C110 H11A 0.9900
C110 H11B 0.9900
C111 C112 1.375(9)
C111 C116 1.391(9)
C112 C113 1.395(9)
C112 H112 0.9500
C113 C114 1.385(9)
C113 C158 1.539(9)
C114 C115 1.392(9)
C114 H114 0.9500
C115 C116 1.404(9)
C115 C117 1.494(9)
C117 C118 1.520(9)
C117 H11C 0.9900
C117 H11D 0.9900
C118 C119 1.377(8)
C118 C123 1.417(9)
C119 C120 1.390(9)
C119 H119 0.9500
C120 C121 1.399(9)
C120 C162 1.543(9)
C121 C122 1.394(8)
C121 H121 0.9500
C122 C123 1.397(9)
C122 C124 1.507(9)
C124 C125 1.511(9)
C124 H12A 0.9900
C124 H12B 0.9900
C125 C126 1.385(9)
C125 C130 1.393(9)
C126 C127 1.366(10)
C126 H126 0.9500
C127 C128 1.400(10)
C127 C166 1.550(10)
C128 C129 1.390(9)
C128 H128 0.9500
C129 C130 1.389(9)
C129 C131 1.530(9)
C131 C132 1.518(9)
C131 H13A 0.9900
C131 H13B 0.9900
C132 C133 1.379(9)
C132 C137 1.388(9)
C133 C134 1.392(9)
C133 H133 0.9500
C134 C135 1.397(9)
C134 C170 1.507(12)
C135 C136 1.388(9)
C135 H135 0.9500
C136 C137 1.407(8)
C136 C138 1.513(9)
C138 C139 1.521(8)
C138 H13C 0.9900
C138 H13D 0.9900
C139 C140 1.375(8)
C139 C144 1.404(9)
C140 C141 1.392(9)
C140 H140 0.9500
C141 C142 1.383(9)
C141 C174 1.556(9)
C142 C143 1.403(9)
C142 H142 0.9500
C143 C144 1.385(9)
C143 C145 1.490(9)
C145 H14C 0.9900
C145 H14D 0.9900
C146 C149 1.472(11)
C146 C147 1.501(11)
C146 C148 1.542(11)
C147 H14E 0.9800
C147 H14F 0.9800
C147 H14G 0.9800
C148 H14H 0.9800
C148 H14I 0.9800
C148 H14J 0.9800
C149 H14K 0.9800
C149 H14L 0.9800
C149 H14M 0.9800
C150 C153 1.486(14)
C150 C152 1.511(14)
C150 C151 1.515(15)
C151 H15A 0.9800
C151 H15B 0.9800
C151 H15C 0.9800
C152 H15D 0.9800
C152 H15E 0.9800
C152 H15F 0.9800
C153 H15G 0.9800
C153 H15H 0.9800
C153 H15I 0.9800
C154 C156 1.497(11)
C154 C157 1.514(13)
C154 C155 1.549(13)
C155 H1 0.9800
C155 H3 0.9800
C155 H5 0.9800
C156 H6 0.9800
C156 H7 0.9800
C156 H8 0.9800
C157 H10 0.9800
C157 H12 0.9800
C157 H13 0.9800
C158 C159 1.520(11)
C158 C161 1.527(10)
C158 C160 1.528(11)
C159 H15J 0.9800
C159 H15K 0.9800
C159 H15L 0.9800
C160 H16A 0.9800
C160 H16B 0.9800
C160 H16C 0.9800
C161 H16D 0.9800
C161 H16E 0.9800
C161 H16F 0.9800
C162 C164 1.498(11)
C162 C165 1.523(11)
C162 C163 1.581(11)
C163 H16G 0.9800
C163 H16H 0.9800
C163 H16I 0.9800
C164 H16J 0.9800
C164 H16K 0.9800
C164 H16L 0.9800
C165 H16M 0.9800
C165 H16N 0.9800
C165 H16O 0.9800
C166 C167 1.531(12)
C166 C169 1.532(12)
C166 C168 1.547(12)
C167 H16P 0.9800
C167 H16Q 0.9800
C167 H16R 0.9800
C168 H16S 0.9800
C168 H16T 0.9800
C168 H16U 0.9800
C169 H16V 0.9800
C169 H16W 0.9800
C169 H300 0.9800
C170 C171 1.500(12)
C170 C173 1.531(13)
C170 C172 1.573(13)
C171 H17A 0.9800
C171 H17B 0.9800
C171 H17C 0.9800
C172 H17D 0.9800
C172 H17E 0.9800
C172 H17F 0.9800
C173 H17G 0.9800
C173 H17H 0.9800
C173 H17I 0.9800
C174 C175 1.512(11)
C174 C177 1.548(11)
C174 C176 1.554(12)
C175 H14 0.9800
C175 H15 0.9800
C175 H17 0.9800
C176 H19 0.9800
C176 H20 0.9800
C176 H21 0.9800
C177 H22 0.9800
C177 H24 0.9800
C177 H26 0.9800
C179 H179 0.9500
C180 H18A 0.9800
C180 H18B 0.9800
C180 H18C 0.9800
C181 H18D 0.9800
C181 H18E 0.9800
C181 H18F 0.9800
C182 H182 0.9500
C183 H18G 0.9800
C183 H18H 0.9800
C183 H18I 0.9800
C184 H18J 0.9800
C184 H18K 0.9800
C184 H18L 0.9800
C185 H185 0.9500
C186 H18M 0.9800
C186 H18N 0.9800
C186 H18O 0.9800
C187 H18P 0.9800
C187 H18Q 0.9800
C187 H18R 0.9800
C188 H188 0.9500
C189 H18S 0.9800
C189 H18T 0.9800
C189 H18U 0.9800
C190 H19A 0.9800
C190 H19B 0.9800
C190 H19C 0.9800
C191 H191 0.9500
C192 H19D 0.9800
C192 H19E 0.9800
C192 H19F 0.9800
C193 H19G 0.9800
C193 H19H 0.9800
C193 H19I 0.9800
C194 H194 0.9500
C195 H19J 0.9800
C195 H19K 0.9800
C195 H19L 0.9800
C196 H19M 0.9800
C196 H19N 0.9800
C196 H19O 0.9800
C197 H197 0.9500
C198 H19P 0.9800
C198 H19Q 0.9800
C198 H19R 0.9800
C199 H19S 0.9800
C199 H19T 0.9800
C199 H19U 0.9800
C200 H200 0.9500
C201 H20A 0.9800
C201 H20B 0.9800
C201 H20C 0.9800
C202 H20D 0.9800
C202 H20E 0.9800
C202 H20F 0.9800
C203 H203 0.9500
C204 H20G 0.9800
C204 H20H 0.9800
C204 H20I 0.9800
C205 H20J 0.9800
C205 H20K 0.9800
C205 H20L 0.9800
C206 H206 0.9500
C207 H20M 0.9800
C207 H20N 0.9800
C207 H20O 0.9800
C208 H20P 0.9800
C208 H20Q 0.9800
C208 H20R 0.9800
C63 H63D 0.9800
C63 H63E 0.9800
C63 H63F 0.9800
C64 H64D 0.9800
C64 H64E 0.9800
C64 H64F 0.9800
C62 H62D 0.9800
C62 H62E 0.9800
C62 H62F 0.9800
C86A H86D 0.9800
C86A H86E 0.9800
C86A H86F 0.9800
C87A H87D 0.9800
C87A H87E 0.9800
C87A H87F 0.9800
C88 H88D 0.9800
C88 H88E 0.9800
C88 H88F 0.9800
